data_7130102
loop_
_publ_author_name
'Li, Sha'
'Sun, Yahan'
'Li, Xiaofang'
'Smaga, Oskar'
'Koniarz, Sebastian'
'St\;epie\'n, Marcin'
'Chmielewski, Piotr J.'

_publ_section_title
;
 1,3-Dipolar cycloaddition of polycyclic azomethine ylide to norcorroles:
 towards dibenzoullazine-fused derivatives
;
_journal_name_full 'Chemical Communications'
_journal_paper_doi 10.1039/D2CC02071H
_journal_year 2022
_chemical_formula_moiety 'C84 H71 N7 Ni O2, 1.5(C6 H14)'
_chemical_formula_sum 'C93 H92 N7 Ni O2'
_chemical_formula_weight 1398.44
_space_group_crystal_system triclinic
_space_group_IT_number 2
_space_group_name_Hall '-P 1'
_space_group_name_H-M_alt 'P -1'
_atom_sites_solution_hydrogens geom
_atom_sites_solution_primary dual
_audit_creation_date 2020-06-29
_audit_creation_method
;
Olex2 1.2
(compiled 2018.05.29 svn.r3508 for OlexSys, GUI svn.r5506)
;
_audit_update_record
;
2021-10-20 deposited with the CCDC.	2022-05-16 downloaded from the CCDC.
;
_cell_angle_alpha 75.1920(10)
_cell_angle_beta 78.6760(10)
_cell_angle_gamma 86.7300(10)
_cell_formula_units_Z 4
_cell_length_a 13.9400(3)
_cell_length_b 22.0062(3)
_cell_length_c 28.7167(4)
_cell_measurement_reflns_used 23749
_cell_measurement_temperature 170.00(16)
_cell_measurement_theta_max 73.9000
_cell_measurement_theta_min 3.2310
_cell_volume 8350.7(2)
_computing_cell_refinement 'CrysAlisPro 1.171.40.67a (Rigaku OD, 2019)'
_computing_data_collection 'CrysAlisPro 1.171.40.67a (Rigaku OD, 2019)'
_computing_data_reduction 'CrysAlisPro 1.171.40.67a (Rigaku OD, 2019)'
_computing_molecular_graphics 'Olex2 (Dolomanov et al., 2009)'
_computing_publication_material 'Olex2 (Dolomanov et al., 2009)'
_computing_structure_refinement 'ShelXL (Sheldrick, 2015)'
_computing_structure_solution 'ShelXT (Sheldrick, 2015)'
_diffrn_ambient_environment N~2~
_diffrn_ambient_temperature 170.00(16)
_diffrn_detector 'Hybrid Pixel Array Detector'
_diffrn_detector_area_resol_mean 10.0000
_diffrn_detector_type HyPix
_diffrn_measured_fraction_theta_full 0.997
_diffrn_measured_fraction_theta_max 0.956
_diffrn_measurement_details
;
List of Runs (angles in degrees, time in seconds):

  # Type    Start    End  Width  t~exp~   \w     \q     \k     \f   Frames
#--------------------------------------------------------------------------
  1  \w     30.00 114.00   0.50    1.00    --   46.45  65.00  28.00  168
  2  \w     94.00 167.00   0.50    3.00    --  103.25  65.00  28.00  146
  3  \w     87.00 163.00   0.50    3.00    --  103.25  61.00 -30.00  152
  4  \w     94.00 168.00   0.50    3.00    --  103.25  30.00-180.00  148
  5  \w     90.00 165.00   0.50    3.00    --  103.25  15.00 -90.00  150
  6  \w     88.00 168.00   0.50    3.00    --  103.25  61.00 -60.00  160
  7  \w     81.00 107.00   0.50    3.00    --  103.25 -77.00  90.00   52
  8  \w     80.00 107.00   0.50    3.00    --  103.25-125.00  60.00   54
  9  \w     78.00 110.00   0.50    3.00    --  103.25-125.00  30.00   64
 10  \w     65.00  92.00   0.50    3.00    --  103.25 -94.00  30.00   54
 11  \w     36.00  65.00   0.50    3.00    --  103.25-125.00  60.00   58
 12  \w     43.00  70.00   0.50    3.00    --  103.25-125.00 120.00   54
 13  \w     44.00 104.00   0.50    3.00    --  103.25 -94.00 120.00  120
 14  \w     34.00  84.00   0.50    3.00    --  103.25 -77.00 150.00  100
 15  \w     33.00  60.00   0.50    3.00    --  103.25 -77.00  90.00   54
 16  \w     31.00 107.00   0.50    3.00    --  103.25-106.00  34.13  152
 17  \w     45.00  72.00   0.50    3.00    --  103.25 -61.00  30.00   54
 18  \w     47.00  98.00   0.50    3.00    --  103.25-125.00 -60.00  102
 19  \w     32.00  57.00   0.50    3.00    --  103.25 -65.00-106.00   50
 20  \w     34.00  61.00   0.50    3.00    --  103.25 -94.00-120.00   54
 21  \w     32.00  93.00   0.50    3.00    --  103.25 -94.00 -60.00  122
 22  \w     23.00  93.00   0.50    1.00    --   46.45-125.00 -90.00  140
 23  \w     34.00  60.00   0.50    3.00    --  103.25-125.00  30.00   52
 24  \w      6.00  64.00   0.50    1.00    --   46.45 -65.00-106.00  116
 25  \w    -22.00   4.00   0.50    1.00    --   46.45 -65.00-106.00   52
 26  \w    -39.00  27.00   0.50    1.00    --  -46.45  38.00  30.00  132
 27  \w    -17.00  11.00   0.50    1.00    --  -46.45  65.00  28.00   56
 28  \w    -54.00 -27.00   0.50    1.00    --  -46.45  65.00  28.00   54
 29  \w    -74.00 -49.00   0.50    3.00    --  -99.00  65.00  28.00   50
 30  \w    -67.00 -33.00   0.50    3.00    --  -99.00  61.00  90.00   68
 31  \w    -23.00   2.00   0.50    1.00    --  -46.45  19.00 150.00   50
 32  \w   -106.00 -33.00   0.50    1.00    --  -46.45 -57.00 150.00  146
 33  \w   -116.00 -29.00   0.50    1.00    --  -46.45 -65.00-106.00  174
 34  \w    -66.00 -35.00   0.50    3.00    --  -99.00  61.00-150.00   62
 35  \w   -108.00 -26.00   0.50    3.00    --  -99.00 110.00-178.41  164
 36  \w   -111.00 -55.00   0.50    3.00    --  -99.00 125.00 -60.00  112
 37  \w   -120.00 -27.00   0.50    3.00    --  -99.00 136.00  37.95  186
 38  \w   -124.00 -72.00   0.50    3.00    --  -99.00 143.00-130.06  104
 39  \w   -125.00 -70.00   0.50    3.00    --  -99.00 143.00  74.97  110
 40  \w   -127.00 -47.00   0.50    3.00    --  -99.00 146.00 166.78  160
 41  \w   -167.00 -86.00   0.50    3.00    --  -99.00 -49.00 130.39  162
 42  \w   -157.00-117.00   0.50    3.00    --  -99.00 -55.00 143.76   80
 43  \w   -167.00 -89.00   0.50    3.00    --  -99.00 -65.00-106.00  156
;
_diffrn_measurement_device 'four-circle diffractometer'
_diffrn_measurement_device_type 'XtaLAB Synergy R, HyPix'
_diffrn_measurement_method '\w scans'
_diffrn_orient_matrix_type 'CrysAlisPro convention (1999,Acta A55,543-557)'
_diffrn_orient_matrix_UB_11 -0.0843858000
_diffrn_orient_matrix_UB_12 -0.0422720000
_diffrn_orient_matrix_UB_13 0.0326223000
_diffrn_orient_matrix_UB_21 -0.0738210000
_diffrn_orient_matrix_UB_22 0.0428226000
_diffrn_orient_matrix_UB_23 -0.0269030000
_diffrn_orient_matrix_UB_31 0.0115418000
_diffrn_orient_matrix_UB_32 -0.0402851000
_diffrn_orient_matrix_UB_33 -0.0374751000
_diffrn_radiation_monochromator mirror
_diffrn_radiation_probe x-ray
_diffrn_radiation_type CuK\a
_diffrn_radiation_wavelength 1.54184
_diffrn_reflns_av_R_equivalents 0.0633
_diffrn_reflns_av_unetI/netI 0.0513
_diffrn_reflns_Laue_measured_fraction_full 0.997
_diffrn_reflns_Laue_measured_fraction_max 0.956
_diffrn_reflns_limit_h_max 17
_diffrn_reflns_limit_h_min -17
_diffrn_reflns_limit_k_max 27
_diffrn_reflns_limit_k_min -27
_diffrn_reflns_limit_l_max 32
_diffrn_reflns_limit_l_min -36
_diffrn_reflns_number 123013
_diffrn_reflns_point_group_measured_fraction_full 0.997
_diffrn_reflns_point_group_measured_fraction_max 0.956
_diffrn_reflns_theta_full 67.684
_diffrn_reflns_theta_max 75.837
_diffrn_reflns_theta_min 2.936
_diffrn_source 'Rotating-anode X-ray tube'
_diffrn_source_type 'PhotonJet R (Cu) X-ray Source'
_exptl_absorpt_coefficient_mu 0.718
_exptl_absorpt_correction_T_max 1.00000
_exptl_absorpt_correction_T_min 0.69142
_exptl_absorpt_correction_type multi-scan
_exptl_absorpt_process_details
;
CrysAlisPro 1.171.40.67a (Rigaku Oxford Diffraction, 2019)
Empirical absorption correction using spherical harmonics,
 implemented in SCALE3 ABSPACK scaling algorithm.
;
_exptl_crystal_colour orange
_exptl_crystal_colour_primary orange
_exptl_crystal_density_diffrn 1.112
_exptl_crystal_description plate
_exptl_crystal_F_000 2972
_exptl_crystal_size_max 0.12
_exptl_crystal_size_mid 0.11
_exptl_crystal_size_min 0.02
_refine_diff_density_max 1.152
_refine_diff_density_min -0.453
_refine_diff_density_rms 0.071
_refine_ls_extinction_method none
_refine_ls_goodness_of_fit_ref 1.407
_refine_ls_hydrogen_treatment constr
_refine_ls_matrix_type full
_refine_ls_number_parameters 1885
_refine_ls_number_reflns 33267
_refine_ls_number_restraints 1
_refine_ls_restrained_S_all 1.407
_refine_ls_R_factor_all 0.1054
_refine_ls_R_factor_gt 0.0773
_refine_ls_shift/su_max 0.001
_refine_ls_shift/su_mean 0.000
_refine_ls_structure_factor_coef Fsqd
_refine_ls_weighting_details 'w=1/[\s^2^(Fo^2^)+(0.1000P)^2^] where P=(Fo^2^+2Fc^2^)/3'
_refine_ls_weighting_scheme calc
_refine_ls_wR_factor_gt 0.2076
_refine_ls_wR_factor_ref 0.2231
_reflns_Friedel_coverage 0.000
_reflns_number_gt 22710
_reflns_number_total 33267
_reflns_threshold_expression 'I > 2\s(I)'
_cod_data_source_file d2cc02071h3.cif
_cod_data_source_block tx2444_sq
_cod_depositor_comments
;

2024-12-16
Z value and formula fixed to values more according to usual
chemical conventions.                 miguel
;
_cod_original_formula_sum 'C186 H184 N14 Ni2 O4'
_cod_original_formula_weight 2796.88
_cod_original_formula_moiety '2(C84 H71 N7 Ni O2), 3(C6 H14)'
_cod_original_formula_units_Z 2
_cod_database_code 7130102
_shelx_shelxl_version_number 2018/3
_chemical_oxdiff_formula CHNONi
_shelx_space_group_comment
;
The symmetry employed for this shelxl refinement is uniquely defined
by the following loop, which should always be used as a source of
symmetry information in preference to the above space-group names.
They are only intended as comments.
;
_reflns_odcompleteness_completeness 99.68
_reflns_odcompleteness_iscentric 1
_reflns_odcompleteness_theta 68.13
_olex2_refinement_description
;
1. Fixed Uiso
 At 1.2 times of:
  All C(H) groups, {H82A,H82B,H82C} of C82, All C(H,H) groups
 At 1.5 times of:
  {H26D,H26E,H26F} of C26A, {H27D,H27E,H27F} of C27A, {H25D,H25E,H25F} of
  C25A, {H51D,H51E,H51F} of C51A, {H49D,H49E,H49F} of C49A, {H58D,H58E,H58F} of
  C58A, {H59D,H59E,H59F} of C59A, {H60D,H60E,H60F} of C60A, {H50D,H50E,H50F} of
  C50A, {H10E,H10F,H10G} of C102, {H91A,H91B,H91C} of C91, {H85A,H85B,H85C} of
  C85, {H82D,H82E,H82F} of C82A, {H90A,H90B,H90C} of C90, {H83D,H83E,H83F} of
  C83A, {H84D,H84E,H84F} of C84A, {H97A,H97B,H97C} of C97, {H96A,H96B,H96C} of
  C96, {H49A,H49B,H49C} of C49, {H25A,H25B,H25C} of C25, {H27A,H27B,H27C} of
  C27, {H26A,H26B,H26C} of C26, {H59A,H59B,H59C} of C59, {H50A,H50B,H50C} of
  C50, {H51A,H51B,H51C} of C51, {H58A,H58B,H58C} of C58, {H60A,H60B,H60C} of
  C60, {H83A,H83B,H83C} of C83, {H84A,H84B,H84C} of C84
2. Rigid bond restraints
 C23, C22
 with sigma for 1-2 distances of 0.005 and sigma for 1-3 distances of 0.005
3.a Ternary CH refined with riding coordinates:
 C7(H7), C8(H8), C16(H16), C17(H17), C28(H28), C47(H47), C61(H61), C80(H80),
 C7A(H7A), C8A(H8A), C16A(H16A), C17A(H17A), C28A(H28A), C47A(H47A), C61A(H61A),
  C80A(H80A)
3.b Secondary CH2 refined with riding coordinates:
 C86(H86A,H86B), C87(H87A,H87B), C88(H88A,H88B), C89(H89A,H89B), C92(H92A,
 H92B), C93(H93A,H93B), C94(H94A,H94B), C95(H95A,H95B), C98(H98A,H98B),
 C99(H99A,H99B), C100(H10A,H10B), C101(H10C,H10D)
3.c Aromatic/amide H refined with riding coordinates:
 C2(H2), C11(H11), C12(H12), C21(H21), C23(H23), C30(H30), C31(H31), C32(H32),
 C33(H33), C36(H36), C38(H38), C42(H42), C43(H43), C44(H44), C45(H45), C54(H54),
  C56(H56), C63(H63), C64(H64), C65(H65), C66(H66), C69(H69), C71(H71),
 C75(H75), C76(H76), C77(H77), C78(H78), C2A(H2A), C11A(H11A), C12A(H12A),
 C21A(H21A), C23A(H23A), C30A(H30A), C31A(H31A), C32A(H32A), C33A(H33A),
 C36A(H36A), C38A(H38A), C42A(H42A), C43A(H43A), C44A(H44A), C45A(H45A),
 C54A(H54A), C56A(H56A), C63A(H63A), C64A(H64A), C65A(H65A), C66A(H66A),
 C69A(H69A), C71A(H71A), C75A(H75A), C76A(H76A), C77A(H77A), C78A(H78A)
3.d Idealised Me refined as rotating group:
 C25(H25A,H25B,H25C), C26(H26A,H26B,H26C), C27(H27A,H27B,H27C), C49(H49A,H49B,
 H49C), C50(H50A,H50B,H50C), C51(H51A,H51B,H51C), C58(H58A,H58B,H58C), C59(H59A,
 H59B,H59C), C60(H60A,H60B,H60C), C82(H82A,H82B,H82C), C83(H83A,H83B,H83C),
 C84(H84A,H84B,H84C), C25A(H25D,H25E,H25F), C26A(H26D,H26E,H26F), C27A(H27D,
 H27E,H27F), C49A(H49D,H49E,H49F), C50A(H50D,H50E,H50F), C51A(H51D,H51E,H51F),
 C58A(H58D,H58E,H58F), C59A(H59D,H59E,H59F), C60A(H60D,H60E,H60F), C82A(H82D,
 H82E,H82F), C83A(H83D,H83E,H83F), C84A(H84D,H84E,H84F), C85(H85A,H85B,H85C),
 C90(H90A,H90B,H90C), C91(H91A,H91B,H91C), C96(H96A,H96B,H96C), C97(H97A,H97B,
 H97C), C102(H10E,H10F,H10G)
;
_olex2_submission_special_instructions 'No special instructions were received'
_oxdiff_exptl_absorpt_empirical_details
;
Empirical correction (ABSPACK) includes:
- Absorption correction using spherical harmonics
- Frame scaling
;
_oxdiff_exptl_absorpt_empirical_full_max 1.936
_oxdiff_exptl_absorpt_empirical_full_min 0.537

loop_
_space_group_symop_operation_xyz
'x, y, z'
'-x, -y, -z'

loop_
_atom_site_label
_atom_site_type_symbol
_atom_site_fract_x
_atom_site_fract_y
_atom_site_fract_z
_atom_site_U_iso_or_equiv
_atom_site_adp_type
_atom_site_occupancy
_atom_site_site_symmetry_order
_atom_site_calc_flag
_atom_site_refinement_flags_posn
_atom_site_refinement_flags_adp
_atom_site_refinement_flags_occupancy
_atom_site_disorder_assembly
_atom_site_disorder_group
Ni1 Ni 0.65682(3) 0.97145(2) 0.03960(2) 0.04149(12) Uani 1 1 d . . . . .
O1 O 0.5846(3) 0.69320(12) 0.15682(10) 0.0881(8) Uani 1 1 d . . . . .
O2 O 0.6793(3) 0.73859(13) 0.18785(12) 0.1129(13) Uani 1 1 d . . . . .
N1 N 0.61899(17) 0.89428(10) 0.07700(8) 0.0442(5) Uani 1 1 d . . . . .
N2 N 0.69799(17) 0.99343(10) 0.08876(8) 0.0445(5) Uani 1 1 d . . . . .
N3 N 0.71629(16) 1.04188(10) 0.00038(8) 0.0434(5) Uani 1 1 d . . . . .
N4 N 0.63150(16) 0.94502(10) -0.01198(8) 0.0441(5) Uani 1 1 d . . . . .
N5 N 0.6274(3) 0.74047(13) 0.15795(10) 0.0672(8) Uani 1 1 d . . . . .
N6 N 0.73715(16) 1.09119(11) 0.18612(8) 0.0432(5) Uani 1 1 d . . . . .
N7 N 0.49487(16) 0.88227(11) -0.10626(8) 0.0437(5) Uani 1 1 d . . . . .
C1 C 0.5904(2) 0.85577(13) 0.05082(10) 0.0473(6) Uani 1 1 d . . . . .
C2 C 0.5853(2) 0.79473(14) 0.07991(11) 0.0531(7) Uani 1 1 d . . . . .
H2 H 0.565424 0.759313 0.072392 0.064 Uiso 1 1 calc R . . . .
C3 C 0.6161(2) 0.79721(14) 0.12271(11) 0.0529(7) Uani 1 1 d . . . . .
C4 C 0.6399(2) 0.86123(13) 0.12012(10) 0.0483(6) Uani 1 1 d . . . . .
C5 C 0.6835(2) 0.89378(13) 0.15069(11) 0.0489(6) Uani 1 1 d . . . . .
C6 C 0.7071(2) 0.95586(13) 0.13499(10) 0.0463(6) Uani 1 1 d . . . . .
C7 C 0.7576(2) 0.99681(13) 0.15860(10) 0.0473(6) Uani 1 1 d . . . . .
H7 H 0.809933 0.973440 0.174008 0.057 Uiso 1 1 calc R . . . .
C8 C 0.7995(2) 1.05293(13) 0.11551(10) 0.0449(6) Uani 1 1 d . . . . .
H8 H 0.871181 1.052260 0.108094 0.054 Uiso 1 1 calc R . . . .
C9 C 0.7563(2) 1.04408(13) 0.07384(10) 0.0449(6) Uani 1 1 d . . . . .
C10 C 0.7694(2) 1.07317(13) 0.02330(10) 0.0464(6) Uani 1 1 d . . . . .
C11 C 0.8357(2) 1.11305(15) -0.01350(11) 0.0542(7) Uani 1 1 d . . . . .
H11 H 0.878538 1.141018 -0.008997 0.065 Uiso 1 1 calc R . . . .
C12 C 0.8250(2) 1.10260(15) -0.05786(11) 0.0537(7) Uani 1 1 d . . . . .
H12 H 0.859539 1.122557 -0.088640 0.064 Uiso 1 1 calc R . . . .
C13 C 0.7517(2) 1.05600(13) -0.04809(10) 0.0439(6) Uani 1 1 d . . . . .
C14 C 0.7236(2) 1.02079(14) -0.08041(10) 0.0467(6) Uani 1 1 d . . . . .
C15 C 0.66609(19) 0.96850(13) -0.06279(10) 0.0427(6) Uani 1 1 d . . . . .
C16 C 0.63839(19) 0.92029(13) -0.08771(10) 0.0445(6) Uani 1 1 d . . . . .
H16 H 0.697279 0.905006 -0.106311 0.053 Uiso 1 1 calc R . . . .
C17 C 0.59102(19) 0.86596(13) -0.04448(10) 0.0437(6) Uani 1 1 d . . . . .
H17 H 0.625093 0.825921 -0.045256 0.052 Uiso 1 1 calc R . . . .
C18 C 0.59976(19) 0.88647(13) -0.00021(10) 0.0445(6) Uani 1 1 d . . . . .
C19 C 0.7141(2) 0.85865(13) 0.19776(11) 0.0513(7) Uani 1 1 d . . . . .
C20 C 0.6453(3) 0.83639(14) 0.24007(12) 0.0578(8) Uani 1 1 d . . . . .
C21 C 0.6772(3) 0.80980(15) 0.28399(12) 0.0662(9) Uani 1 1 d . . . . .
H21 H 0.630815 0.796149 0.312427 0.079 Uiso 1 1 calc R . . . .
C22 C 0.7749(3) 0.80299(16) 0.28683(14) 0.0714(9) Uani 1 1 d . U . . .
C23 C 0.8436(3) 0.82166(16) 0.24317(13) 0.0648(8) Uani 1 1 d . U . . .
H23 H 0.909870 0.815592 0.243921 0.078 Uiso 1 1 calc R . . . .
C24 C 0.8146(3) 0.84904(15) 0.19880(12) 0.0581(8) Uani 1 1 d . . . . .
C25 C 0.5379(3) 0.83963(16) 0.23909(13) 0.0680(9) Uani 1 1 d . . . . .
H25A H 0.524011 0.876746 0.215233 0.102 Uiso 1 1 calc GR . . . .
H25B H 0.501562 0.841061 0.270870 0.102 Uiso 1 1 calc GR . . . .
H25C H 0.519280 0.803148 0.230525 0.102 Uiso 1 1 calc GR . . . .
C26 C 0.8095(4) 0.7740(2) 0.33411(15) 0.0935(13) Uani 1 1 d . . . . .
H26A H 0.874627 0.757731 0.327097 0.140 Uiso 1 1 calc GR . . . .
H26B H 0.766507 0.740497 0.353394 0.140 Uiso 1 1 calc GR . . . .
H26C H 0.809421 0.805380 0.352024 0.140 Uiso 1 1 calc GR . . . .
C27 C 0.8944(3) 0.86656(18) 0.15350(13) 0.0722(10) Uani 1 1 d . . . . .
H27A H 0.915896 0.829635 0.142297 0.108 Uiso 1 1 calc GR . . . .
H27B H 0.948524 0.884377 0.161405 0.108 Uiso 1 1 calc GR . . . .
H27C H 0.869182 0.896743 0.128139 0.108 Uiso 1 1 calc GR . . . .
C28 C 0.6882(2) 1.03084(13) 0.19493(10) 0.0449(6) Uani 1 1 d . . . . .
H28 H 0.625681 1.039522 0.183701 0.054 Uiso 1 1 calc R . . . .
C29 C 0.6667(2) 0.99914(13) 0.24830(11) 0.0485(6) Uani 1 1 d . . . . .
C30 C 0.5797(2) 0.96776(15) 0.26932(12) 0.0562(7) Uani 1 1 d . . . . .
H30 H 0.535563 0.964725 0.249579 0.067 Uiso 1 1 calc R . . . .
C31 C 0.5570(3) 0.94082(17) 0.31910(13) 0.0672(9) Uani 1 1 d . . . . .
H31 H 0.498046 0.919926 0.332817 0.081 Uiso 1 1 calc R . . . .
C32 C 0.6229(3) 0.94526(18) 0.34836(13) 0.0714(10) Uani 1 1 d . . . . .
H32 H 0.608982 0.926522 0.381828 0.086 Uiso 1 1 calc R . . . .
C33 C 0.7094(3) 0.97752(16) 0.32785(12) 0.0618(8) Uani 1 1 d . . . . .
H33 H 0.752504 0.980957 0.347958 0.074 Uiso 1 1 calc R . . . .
C34 C 0.7333(2) 1.00500(14) 0.27768(11) 0.0499(6) Uani 1 1 d . . . . .
C35 C 0.8184(2) 1.04630(13) 0.25521(11) 0.0466(6) Uani 1 1 d . . . . .
C36 C 0.8925(2) 1.04982(14) 0.28053(12) 0.0525(7) Uani 1 1 d . . . . .
H36 H 0.893945 1.020594 0.310202 0.063 Uiso 1 1 calc R . . . .
C37 C 0.9650(2) 1.09581(15) 0.26290(12) 0.0529(7) Uani 1 1 d . . . . .
C38 C 0.9635(2) 1.13674(15) 0.21784(11) 0.0514(7) Uani 1 1 d . . . . .
H38 H 1.012075 1.166972 0.205244 0.062 Uiso 1 1 calc R . . . .
C39 C 0.89136(19) 1.13480(14) 0.19000(10) 0.0457(6) Uani 1 1 d . . . . .
C40 C 0.81804(19) 1.08930(13) 0.20967(10) 0.0434(6) Uani 1 1 d . . . . .
C41 C 0.8884(2) 1.18026(14) 0.14312(11) 0.0495(6) Uani 1 1 d . . . . .
C42 C 0.9453(2) 1.23442(15) 0.12566(12) 0.0583(8) Uani 1 1 d . . . . .
H42 H 0.987514 1.243130 0.144473 0.070 Uiso 1 1 calc R . . . .
C43 C 0.9400(3) 1.27518(17) 0.08095(13) 0.0661(9) Uani 1 1 d . . . . .
H43 H 0.980027 1.310323 0.069502 0.079 Uiso 1 1 calc R . . . .
C44 C 0.8758(3) 1.26434(16) 0.05297(13) 0.0620(8) Uani 1 1 d . . . . .
H44 H 0.872658 1.291765 0.022715 0.074 Uiso 1 1 calc R . . . .
C45 C 0.8162(2) 1.21216(14) 0.07059(11) 0.0537(7) Uani 1 1 d . . . . .
H45 H 0.771300 1.205262 0.052446 0.064 Uiso 1 1 calc R . . . .
C46 C 0.8224(2) 1.17019(13) 0.11475(10) 0.0464(6) Uani 1 1 d . . . . .
C47 C 0.7581(2) 1.11343(13) 0.13296(10) 0.0438(6) Uani 1 1 d . . . . .
H47 H 0.695790 1.124788 0.121918 0.053 Uiso 1 1 calc R . . . .
C48 C 1.0365(2) 1.10139(17) 0.29595(13) 0.0623(8) Uani 1 1 d . . . . .
C49 C 1.0865(3) 1.03822(19) 0.31276(15) 0.0771(10) Uani 1 1 d . . . . .
H49A H 1.037761 1.006378 0.327596 0.116 Uiso 1 1 calc GR . . . .
H49B H 1.125393 1.041037 0.336234 0.116 Uiso 1 1 calc GR . . . .
H49C H 1.127716 1.027500 0.285013 0.116 Uiso 1 1 calc GR . . . .
C50 C 0.9776(3) 1.1209(2) 0.34132(14) 0.0786(11) Uani 1 1 d . . . . .
H50A H 0.946113 1.160735 0.331014 0.118 Uiso 1 1 calc GR . . . .
H50B H 1.021048 1.124496 0.362607 0.118 Uiso 1 1 calc GR . . . .
H50C H 0.929044 1.089781 0.358563 0.118 Uiso 1 1 calc GR . . . .
C51 C 1.1141(3) 1.1511(2) 0.27030(15) 0.0790(11) Uani 1 1 d . . . . .
H51A H 1.150937 1.140404 0.241498 0.119 Uiso 1 1 calc GR . . . .
H51B H 1.157338 1.152908 0.292148 0.119 Uiso 1 1 calc GR . . . .
H51C H 1.083110 1.191305 0.261090 0.119 Uiso 1 1 calc GR . . . .
C52 C 0.7727(2) 1.04359(14) -0.13285(10) 0.0480(6) Uani 1 1 d . . . . .
C53 C 0.7436(2) 1.10213(14) -0.16051(11) 0.0519(7) Uani 1 1 d . . . . .
C54 C 0.7942(3) 1.12592(16) -0.20754(12) 0.0603(8) Uani 1 1 d . . . . .
H54 H 0.774390 1.164117 -0.225920 0.072 Uiso 1 1 calc R . . . .
C55 C 0.8739(3) 1.09434(18) -0.22826(12) 0.0625(8) Uani 1 1 d . . . . .
C56 C 0.9020(2) 1.03790(18) -0.20093(12) 0.0609(8) Uani 1 1 d . . . . .
H56 H 0.955249 1.016575 -0.214595 0.073 Uiso 1 1 calc R . . . .
C57 C 0.8532(2) 1.01132(16) -0.15312(11) 0.0546(7) Uani 1 1 d . . . . .
C58 C 0.6579(3) 1.13827(15) -0.13933(12) 0.0606(8) Uani 1 1 d . . . . .
H58A H 0.610698 1.109308 -0.117074 0.091 Uiso 1 1 calc GR . . . .
H58B H 0.628145 1.163412 -0.165385 0.091 Uiso 1 1 calc GR . . . .
H58C H 0.680300 1.165048 -0.122076 0.091 Uiso 1 1 calc GR . . . .
C59 C 0.9273(3) 1.1209(2) -0.28001(13) 0.0806(11) Uani 1 1 d . . . . .
H59A H 0.893581 1.109487 -0.302612 0.121 Uiso 1 1 calc GR . . . .
H59B H 0.992731 1.104296 -0.283829 0.121 Uiso 1 1 calc GR . . . .
H59C H 0.929452 1.165882 -0.286537 0.121 Uiso 1 1 calc GR . . . .
C60 C 0.8916(3) 0.95104(19) -0.12492(13) 0.0715(10) Uani 1 1 d . . . . .
H60A H 0.876645 0.949407 -0.090536 0.107 Uiso 1 1 calc GR . . . .
H60B H 0.961168 0.948859 -0.135387 0.107 Uiso 1 1 calc GR . . . .
H60C H 0.861484 0.916205 -0.130760 0.107 Uiso 1 1 calc GR . . . .
C61 C 0.55721(19) 0.93853(13) -0.12039(10) 0.0451(6) Uani 1 1 d . . . . .
H61 H 0.517858 0.973051 -0.110498 0.054 Uiso 1 1 calc R . . . .
C62 C 0.5934(2) 0.95824(14) -0.17479(11) 0.0494(6) Uani 1 1 d . . . . .
C63 C 0.6133(2) 1.02104(15) -0.19824(12) 0.0551(7) Uani 1 1 d . . . . .
H63 H 0.600830 1.051159 -0.180200 0.066 Uiso 1 1 calc R . . . .
C64 C 0.6511(2) 1.03936(17) -0.24776(13) 0.0632(8) Uani 1 1 d . . . . .
H64 H 0.666303 1.081263 -0.262804 0.076 Uiso 1 1 calc R . . . .
C65 C 0.6660(2) 0.99526(18) -0.27460(12) 0.0645(8) Uani 1 1 d . . . . .
H65 H 0.690165 1.007509 -0.308159 0.077 Uiso 1 1 calc R . . . .
C66 C 0.6454(2) 0.93289(17) -0.25231(11) 0.0595(8) Uani 1 1 d . . . . .
H66 H 0.654631 0.903682 -0.271189 0.071 Uiso 1 1 calc R . . . .
C67 C 0.6109(2) 0.91278(15) -0.20163(11) 0.0522(7) Uani 1 1 d . . . . .
C68 C 0.5907(2) 0.84669(15) -0.17565(11) 0.0497(7) Uani 1 1 d . . . . .
C69 C 0.6269(2) 0.79733(16) -0.19596(12) 0.0553(7) Uani 1 1 d . . . . .
H69 H 0.666753 0.806744 -0.226878 0.066 Uiso 1 1 calc R . . . .
C70 C 0.6071(2) 0.73455(16) -0.17270(12) 0.0572(8) Uani 1 1 d . . . . .
C71 C 0.5461(2) 0.72268(15) -0.12693(12) 0.0525(7) Uani 1 1 d . . . . .
H71 H 0.530020 0.681207 -0.110730 0.063 Uiso 1 1 calc R . . . .
C72 C 0.5078(2) 0.77005(14) -0.10409(10) 0.0460(6) Uani 1 1 d . . . . .
C73 C 0.53227(19) 0.83299(13) -0.12847(10) 0.0448(6) Uani 1 1 d . . . . .
C74 C 0.4444(2) 0.75663(14) -0.05549(10) 0.0464(6) Uani 1 1 d . . . . .
C75 C 0.3958(2) 0.69962(15) -0.03361(11) 0.0540(7) Uani 1 1 d . . . . .
H75 H 0.402432 0.668114 -0.050327 0.065 Uiso 1 1 calc R . . . .
C76 C 0.3376(3) 0.68953(16) 0.01282(11) 0.0588(8) Uani 1 1 d . . . . .
H76 H 0.306271 0.651215 0.027043 0.071 Uiso 1 1 calc R . . . .
C77 C 0.3260(3) 0.73607(17) 0.03811(12) 0.0608(8) Uani 1 1 d . . . . .
H77 H 0.287210 0.729212 0.069244 0.073 Uiso 1 1 calc R . . . .
C78 C 0.3725(2) 0.79258(15) 0.01656(11) 0.0522(7) Uani 1 1 d . . . . .
H78 H 0.364572 0.824042 0.033345 0.063 Uiso 1 1 calc R . . . .
C79 C 0.4311(2) 0.80356(14) -0.02969(10) 0.0473(6) Uani 1 1 d . . . . .
C80 C 0.48331(19) 0.86434(13) -0.05273(10) 0.0433(6) Uani 1 1 d . . . . .
H80 H 0.445559 0.897372 -0.039814 0.052 Uiso 1 1 calc R . . . .
C81 C 0.6545(3) 0.68239(17) -0.19656(14) 0.0681(9) Uani 1 1 d . . . . .
C82 C 0.6059(5) 0.6202(3) -0.1724(3) 0.180(4) Uani 1 1 d . . . . .
H82A H 0.637472 0.588881 -0.188199 0.216 Uiso 1 1 calc GR . . . .
H82B H 0.538152 0.623489 -0.175241 0.216 Uiso 1 1 calc GR . . . .
H82C H 0.610801 0.608496 -0.138405 0.216 Uiso 1 1 calc GR . . . .
C83 C 0.6488(4) 0.7005(3) -0.25122(19) 0.124(2) Uani 1 1 d . . . . .
H83A H 0.582076 0.709742 -0.254809 0.185 Uiso 1 1 calc GR . . . .
H83B H 0.672405 0.666206 -0.265444 0.185 Uiso 1 1 calc GR . . . .
H83C H 0.688241 0.736903 -0.267599 0.185 Uiso 1 1 calc GR . . . .
C84 C 0.7613(3) 0.6763(2) -0.19349(16) 0.0838(12) Uani 1 1 d . . . . .
H84A H 0.793785 0.715083 -0.211018 0.126 Uiso 1 1 calc GR . . . .
H84B H 0.790211 0.643016 -0.207755 0.126 Uiso 1 1 calc GR . . . .
H84C H 0.768044 0.666928 -0.159751 0.126 Uiso 1 1 calc GR . . . .
Ni1A Ni 0.66675(3) 0.46190(2) 0.54248(2) 0.04371(13) Uani 1 1 d . . . . .
O1A O 0.6633(3) 0.17660(14) 0.64725(13) 0.1179(13) Uani 1 1 d . . . . .
O2A O 0.7586(4) 0.22663(14) 0.67419(13) 0.1246(15) Uani 1 1 d . . . . .
N1A N 0.65573(18) 0.38046(11) 0.57493(8) 0.0486(5) Uani 1 1 d . . . . .
N2A N 0.71166(17) 0.48360(11) 0.59094(8) 0.0462(5) Uani 1 1 d . . . . .
N3A N 0.69959(17) 0.53967(11) 0.50663(8) 0.0449(5) Uani 1 1 d . . . . .
N4A N 0.63542(17) 0.43806(11) 0.49104(8) 0.0461(5) Uani 1 1 d . . . . .
N5A N 0.7007(3) 0.22577(15) 0.64751(12) 0.0835(10) Uani 1 1 d . . . . .
N6A N 0.74604(16) 0.57446(11) 0.69472(8) 0.0450(5) Uani 1 1 d . . . . .
N7A N 0.48213(17) 0.37220(12) 0.40561(9) 0.0493(6) Uani 1 1 d . . . . .
C1A C 0.6300(2) 0.34165(14) 0.54814(10) 0.0497(6) Uani 1 1 d . . . . .
C2A C 0.6409(3) 0.27982(15) 0.57329(11) 0.0559(7) Uani 1 1 d . . . . .
H2A H 0.626306 0.243986 0.564580 0.067 Uiso 1 1 calc R . . . .
C3A C 0.6787(3) 0.28227(15) 0.61471(11) 0.0598(8) Uani 1 1 d . . . . .
C4A C 0.6895(2) 0.34658(14) 0.61503(10) 0.0511(7) Uani 1 1 d . . . . .
C5A C 0.7298(2) 0.38060(14) 0.64535(10) 0.0489(6) Uani 1 1 d . . . . .
C6A C 0.7364(2) 0.44481(13) 0.63362(10) 0.0454(6) Uani 1 1 d . . . . .
C7A C 0.7814(2) 0.48764(13) 0.65785(10) 0.0443(6) Uani 1 1 d . . . . .
H7A H 0.843489 0.470032 0.666607 0.053 Uiso 1 1 calc R . . . .
C8A C 0.7988(2) 0.55080(13) 0.61754(10) 0.0445(6) Uani 1 1 d . . . . .
H8A H 0.868750 0.559844 0.606101 0.053 Uiso 1 1 calc R . . . .
C9A C 0.7524(2) 0.54034(13) 0.57764(10) 0.0455(6) Uani 1 1 d . . . . .
C10A C 0.7470(2) 0.57437(13) 0.52944(10) 0.0475(6) Uani 1 1 d . . . . .
C11A C 0.7936(2) 0.62455(14) 0.49227(11) 0.0533(7) Uani 1 1 d . . . . .
H11A H 0.828318 0.656892 0.496642 0.064 Uiso 1 1 calc R . . . .
C12A C 0.7780(2) 0.61658(14) 0.44785(11) 0.0547(7) Uani 1 1 d . . . . .
H12A H 0.800850 0.642679 0.417037 0.066 Uiso 1 1 calc R . . . .
C13A C 0.7210(2) 0.56166(13) 0.45767(10) 0.0472(6) Uani 1 1 d . . . . .
C14A C 0.6951(2) 0.52696(14) 0.42418(10) 0.0465(6) Uani 1 1 d . . . . .
C15A C 0.6515(2) 0.46937(13) 0.44068(10) 0.0454(6) Uani 1 1 d . . . . .
C16A C 0.6264(2) 0.42243(13) 0.41372(10) 0.0456(6) Uani 1 1 d . . . . .
H16A H 0.682873 0.416040 0.389058 0.055 Uiso 1 1 calc R . . . .
C17A C 0.6033(2) 0.36065(14) 0.45495(10) 0.0474(6) Uani 1 1 d . . . . .
H17A H 0.645174 0.325680 0.447606 0.057 Uiso 1 1 calc R . . . .
C18A C 0.6206(2) 0.37691(14) 0.49981(10) 0.0464(6) Uani 1 1 d . . . . .
C19A C 0.7707(2) 0.34537(14) 0.68948(10) 0.0522(7) Uani 1 1 d . . . . .
C20A C 0.7068(3) 0.31742(14) 0.73281(12) 0.0583(8) Uani 1 1 d . . . . .
C21A C 0.7462(3) 0.29077(16) 0.77463(12) 0.0689(9) Uani 1 1 d . . . . .
H21A H 0.704102 0.272537 0.803686 0.083 Uiso 1 1 calc R . . . .
C22A C 0.8453(3) 0.29051(16) 0.77439(13) 0.0689(9) Uani 1 1 d . . . . .
C23A C 0.9065(3) 0.31537(16) 0.73117(12) 0.0642(8) Uani 1 1 d . . . . .
H23A H 0.973506 0.314291 0.730456 0.077 Uiso 1 1 calc R . . . .
C24A C 0.8720(3) 0.34250(14) 0.68778(12) 0.0569(7) Uani 1 1 d . . . . .
C25A C 0.5999(3) 0.31475(18) 0.73381(13) 0.0725(10) Uani 1 1 d . . . . .
H25D H 0.578792 0.353627 0.714376 0.109 Uiso 1 1 calc GR . . . .
H25E H 0.565048 0.308163 0.767013 0.109 Uiso 1 1 calc GR . . . .
H25F H 0.586917 0.280734 0.720682 0.109 Uiso 1 1 calc GR . . . .
C26A C 0.8829(4) 0.2632(2) 0.82134(15) 0.0896(13) Uani 1 1 d . . . . .
H26D H 0.944121 0.242079 0.814211 0.134 Uiso 1 1 calc GR . . . .
H26E H 0.836274 0.233747 0.843512 0.134 Uiso 1 1 calc GR . . . .
H26F H 0.892066 0.296368 0.836162 0.134 Uiso 1 1 calc GR . . . .
C27A C 0.9446(3) 0.36577(18) 0.64130(13) 0.0694(9) Uani 1 1 d . . . . .
H27D H 0.936087 0.343690 0.617589 0.104 Uiso 1 1 calc GR . . . .
H27E H 1.009749 0.358554 0.647955 0.104 Uiso 1 1 calc GR . . . .
H27F H 0.934622 0.409967 0.628605 0.104 Uiso 1 1 calc GR . . . .
C28A C 0.7147(2) 0.50939(14) 0.70253(10) 0.0490(6) Uani 1 1 d . . . . .
H28A H 0.646442 0.510224 0.698465 0.059 Uiso 1 1 calc R . . . .
C29A C 0.7203(2) 0.47248(14) 0.75400(11) 0.0521(7) Uani 1 1 d . . . . .
C30A C 0.6482(3) 0.42999(17) 0.78173(12) 0.0645(8) Uani 1 1 d . . . . .
H30A H 0.597008 0.422423 0.767557 0.077 Uiso 1 1 calc R . . . .
C31A C 0.6505(3) 0.39892(19) 0.82938(13) 0.0794(11) Uani 1 1 d . . . . .
H31A H 0.600939 0.371239 0.847574 0.095 Uiso 1 1 calc R . . . .
C32A C 0.7287(4) 0.40959(19) 0.85015(13) 0.0833(12) Uani 1 1 d . . . . .
H32A H 0.732995 0.387505 0.881943 0.100 Uiso 1 1 calc R . . . .
C33A C 0.7982(3) 0.45213(17) 0.82396(12) 0.0679(9) Uani 1 1 d . . . . .
H33A H 0.848691 0.459785 0.838541 0.081 Uiso 1 1 calc R . . . .
C34A C 0.7957(2) 0.48465(15) 0.77571(10) 0.0531(7) Uani 1 1 d . . . . .
C35A C 0.8636(2) 0.53606(14) 0.74823(10) 0.0469(6) Uani 1 1 d . . . . .
C36A C 0.9510(2) 0.54506(15) 0.76270(11) 0.0525(7) Uani 1 1 d . . . . .
H36A H 0.970406 0.514853 0.788350 0.063 Uiso 1 1 calc R . . . .
C37A C 1.0093(2) 0.59675(15) 0.74050(11) 0.0523(7) Uani 1 1 d . . . . .
C38A C 0.9787(2) 0.64098(14) 0.70243(11) 0.0500(6) Uani 1 1 d . . . . .
H38A H 1.016753 0.676524 0.687277 0.060 Uiso 1 1 calc R . . . .
C39A C 0.8930(2) 0.63441(13) 0.68581(10) 0.0458(6) Uani 1 1 d . . . . .
C40A C 0.83604(19) 0.58087(13) 0.70875(10) 0.0439(6) Uani 1 1 d . . . . .
C41A C 0.8600(2) 0.68250(14) 0.64612(11) 0.0513(7) Uani 1 1 d . . . . .
C42A C 0.8977(3) 0.74309(15) 0.62929(13) 0.0652(9) Uani 1 1 d . . . . .
H42A H 0.945844 0.754802 0.643506 0.078 Uiso 1 1 calc R . . . .
C43A C 0.8641(3) 0.78577(17) 0.59170(15) 0.0775(11) Uani 1 1 d . . . . .
H43A H 0.889495 0.826202 0.580719 0.093 Uiso 1 1 calc R . . . .
C44A C 0.7924(3) 0.76863(17) 0.57010(14) 0.0773(11) Uani 1 1 d . . . . .
H44A H 0.770654 0.797387 0.544373 0.093 Uiso 1 1 calc R . . . .
C45A C 0.7538(3) 0.70979(15) 0.58656(12) 0.0632(8) Uani 1 1 d . . . . .
H45A H 0.705183 0.698680 0.572335 0.076 Uiso 1 1 calc R . . . .
C46A C 0.7869(2) 0.66636(14) 0.62450(11) 0.0509(7) Uani 1 1 d . . . . .
C47A C 0.7448(2) 0.60190(13) 0.64279(10) 0.0465(6) Uani 1 1 d . . . . .
H47A H 0.676677 0.604452 0.638312 0.056 Uiso 1 1 calc R . . . .
C48A C 1.1032(2) 0.60775(18) 0.75751(13) 0.0659(9) Uani 1 1 d . . . . .
C49A C 1.1344(3) 0.5499(2) 0.79346(15) 0.0786(11) Uani 1 1 d . . . . .
H49D H 1.083567 0.538806 0.821961 0.118 Uiso 1 1 calc GR . . . .
H49E H 1.193314 0.558789 0.802997 0.118 Uiso 1 1 calc GR . . . .
H49F H 1.146078 0.515490 0.778096 0.118 Uiso 1 1 calc GR . . . .
C50A C 1.0837(3) 0.6621(2) 0.78239(17) 0.0886(13) Uani 1 1 d . . . . .
H50D H 1.068370 0.699425 0.759178 0.133 Uiso 1 1 calc GR . . . .
H50E H 1.140885 0.669130 0.794203 0.133 Uiso 1 1 calc GR . . . .
H50F H 1.029644 0.651776 0.809414 0.133 Uiso 1 1 calc GR . . . .
C51A C 1.1880(3) 0.6236(3) 0.71274(16) 0.0957(14) Uani 1 1 d . . . . .
H51D H 1.196372 0.590046 0.696505 0.144 Uiso 1 1 calc GR . . . .
H51E H 1.247294 0.628762 0.723563 0.144 Uiso 1 1 calc GR . . . .
H51F H 1.173037 0.661885 0.690371 0.144 Uiso 1 1 calc GR . . . .
C52A C 0.7331(2) 0.55583(14) 0.37130(10) 0.0478(6) Uani 1 1 d . . . . .
C53A C 0.6911(2) 0.61135(14) 0.34620(11) 0.0532(7) Uani 1 1 d . . . . .
C54A C 0.7331(3) 0.63882(15) 0.29802(11) 0.0598(8) Uani 1 1 d . . . . .
H54A H 0.704958 0.675186 0.281421 0.072 Uiso 1 1 calc R . . . .
C55A C 0.8158(3) 0.61402(17) 0.27367(12) 0.0646(9) Uani 1 1 d . . . . .
C56A C 0.8582(3) 0.56089(17) 0.29930(12) 0.0629(8) Uani 1 1 d . . . . .
H56A H 0.914726 0.544480 0.283609 0.076 Uiso 1 1 calc R . . . .
C57A C 0.8195(2) 0.53112(15) 0.34771(11) 0.0529(7) Uani 1 1 d . . . . .
C58A C 0.6030(3) 0.64172(15) 0.37068(12) 0.0608(8) Uani 1 1 d . . . . .
H58D H 0.565512 0.610417 0.396365 0.091 Uiso 1 1 calc GR . . . .
H58E H 0.563405 0.661040 0.346989 0.091 Uiso 1 1 calc GR . . . .
H58F H 0.623842 0.673101 0.384353 0.091 Uiso 1 1 calc GR . . . .
C59A C 0.8586(4) 0.6442(2) 0.22069(13) 0.0856(12) Uani 1 1 d . . . . .
H59D H 0.818715 0.634502 0.199892 0.128 Uiso 1 1 calc GR . . . .
H59E H 0.923741 0.628391 0.212617 0.128 Uiso 1 1 calc GR . . . .
H59F H 0.860646 0.688965 0.215922 0.128 Uiso 1 1 calc GR . . . .
C60A C 0.8749(2) 0.47713(17) 0.37377(13) 0.0634(8) Uani 1 1 d . . . . .
H60D H 0.885264 0.484767 0.403850 0.095 Uiso 1 1 calc GR . . . .
H60E H 0.936871 0.472714 0.353331 0.095 Uiso 1 1 calc GR . . . .
H60F H 0.837992 0.439247 0.380863 0.095 Uiso 1 1 calc GR . . . .
C61A C 0.5305(2) 0.43408(14) 0.39068(11) 0.0516(7) Uani 1 1 d . . . . .
H61A H 0.487884 0.462811 0.406624 0.062 Uiso 1 1 calc R . . . .
C62A C 0.5445(2) 0.46104(14) 0.33671(11) 0.0536(7) Uani 1 1 d . . . . .
C63A C 0.5507(3) 0.52586(16) 0.31771(13) 0.0657(9) Uani 1 1 d . . . . .
H63A H 0.539638 0.552109 0.339001 0.079 Uiso 1 1 calc R . . . .
C64A C 0.5728(3) 0.55176(17) 0.26787(14) 0.0728(10) Uani 1 1 d . . . . .
H64A H 0.580582 0.594969 0.255690 0.087 Uiso 1 1 calc R . . . .
C65A C 0.5835(3) 0.51287(17) 0.23604(14) 0.0712(9) Uani 1 1 d . . . . .
H65A H 0.597909 0.530122 0.202353 0.085 Uiso 1 1 calc R . . . .
C66A C 0.5730(3) 0.44890(16) 0.25402(12) 0.0622(8) Uani 1 1 d . . . . .
H66A H 0.577370 0.423414 0.232353 0.075 Uiso 1 1 calc R . . . .
C67A C 0.5556(2) 0.42175(15) 0.30466(11) 0.0527(7) Uani 1 1 d . . . . .
C68A C 0.5497(2) 0.35362(14) 0.32527(11) 0.0489(6) Uani 1 1 d . . . . .
C69A C 0.5796(2) 0.31112(15) 0.29664(11) 0.0510(7) Uani 1 1 d . . . . .
H69A H 0.601221 0.326800 0.263109 0.061 Uiso 1 1 calc R . . . .
C70A C 0.5787(2) 0.24670(15) 0.31568(11) 0.0519(7) Uani 1 1 d . . . . .
C71A C 0.5424(2) 0.22506(15) 0.36552(11) 0.0544(7) Uani 1 1 d . . . . .
H71A H 0.539666 0.181907 0.379161 0.065 Uiso 1 1 calc R . . . .
C72A C 0.5099(2) 0.26496(14) 0.39598(11) 0.0501(7) Uani 1 1 d . . . . .
C73A C 0.51624(19) 0.33039(14) 0.37569(10) 0.0468(6) Uani 1 1 d . . . . .
C74A C 0.4694(2) 0.24071(16) 0.44868(11) 0.0552(7) Uani 1 1 d . . . . .
C75A C 0.4377(3) 0.17895(17) 0.46957(13) 0.0672(9) Uani 1 1 d . . . . .
H75A H 0.441918 0.150998 0.449814 0.081 Uiso 1 1 calc R . . . .
C76A C 0.4001(3) 0.1588(2) 0.51909(13) 0.0806(11) Uani 1 1 d . . . . .
H76A H 0.381200 0.117122 0.532499 0.097 Uiso 1 1 calc R . . . .
C77A C 0.3904(3) 0.1997(2) 0.54872(14) 0.0837(12) Uani 1 1 d . . . . .
H77A H 0.364760 0.186094 0.582049 0.100 Uiso 1 1 calc R . . . .
C78A C 0.4191(3) 0.26125(19) 0.52848(12) 0.0715(10) Uani 1 1 d . . . . .
H78A H 0.411690 0.289309 0.548292 0.086 Uiso 1 1 calc R . . . .
C79A C 0.4590(2) 0.28193(16) 0.47899(11) 0.0547(7) Uani 1 1 d . . . . .
C80A C 0.4927(2) 0.34836(15) 0.45684(11) 0.0510(7) Uani 1 1 d . . . . .
H80A H 0.453203 0.375154 0.475926 0.061 Uiso 1 1 calc R . . . .
C81A C 0.6224(3) 0.20054(16) 0.28517(12) 0.0602(8) Uani 1 1 d . . . . .
C82A C 0.5538(4) 0.14596(19) 0.29385(16) 0.0847(12) Uani 1 1 d . . . . .
H82D H 0.546158 0.122378 0.327449 0.127 Uiso 1 1 calc GR . . . .
H82E H 0.580643 0.119187 0.272770 0.127 Uiso 1 1 calc GR . . . .
H82F H 0.491215 0.161773 0.286820 0.127 Uiso 1 1 calc GR . . . .
C83A C 0.6449(3) 0.23168(18) 0.23028(13) 0.0729(10) Uani 1 1 d . . . . .
H83D H 0.586446 0.250896 0.219962 0.109 Uiso 1 1 calc GR . . . .
H83E H 0.668379 0.200544 0.212596 0.109 Uiso 1 1 calc GR . . . .
H83F H 0.693975 0.263188 0.223764 0.109 Uiso 1 1 calc GR . . . .
C84A C 0.7193(3) 0.1768(2) 0.30165(16) 0.0862(12) Uani 1 1 d . . . . .
H84D H 0.759668 0.212061 0.298583 0.129 Uiso 1 1 calc GR . . . .
H84E H 0.752585 0.150595 0.281415 0.129 Uiso 1 1 calc GR . . . .
H84F H 0.706005 0.153033 0.335237 0.129 Uiso 1 1 calc GR . . . .
C85 C 0.4728(8) 0.4682(4) -0.0845(4) 0.277(8) Uani 1 1 d . . . . .
H85A H 0.515218 0.471728 -0.115732 0.416 Uiso 1 1 calc GR . . . .
H85B H 0.508080 0.479111 -0.062285 0.416 Uiso 1 1 calc GR . . . .
H85C H 0.417891 0.496108 -0.088427 0.416 Uiso 1 1 calc GR . . . .
C86 C 0.4351(6) 0.3978(4) -0.0630(3) 0.157(3) Uani 1 1 d . . . . .
H86A H 0.406438 0.385058 -0.087163 0.189 Uiso 1 1 calc R . . . .
H86B H 0.489957 0.370045 -0.056259 0.189 Uiso 1 1 calc R . . . .
C87 C 0.3634(6) 0.3921(3) -0.0186(3) 0.158(3) Uani 1 1 d . . . . .
H87A H 0.306776 0.417600 -0.026378 0.190 Uiso 1 1 calc R . . . .
H87B H 0.390577 0.409126 0.003940 0.190 Uiso 1 1 calc R . . . .
C88 C 0.3286(4) 0.3236(3) 0.0078(2) 0.1091(17) Uani 1 1 d . . . . .
H88A H 0.308109 0.304736 -0.015703 0.131 Uiso 1 1 calc R . . . .
H88B H 0.383476 0.299157 0.019117 0.131 Uiso 1 1 calc R . . . .
C89 C 0.2468(5) 0.3198(4) 0.0502(2) 0.131(2) Uani 1 1 d . . . . .
H89A H 0.263529 0.344718 0.070836 0.157 Uiso 1 1 calc R . . . .
H89B H 0.189148 0.338806 0.037947 0.157 Uiso 1 1 calc R . . . .
C90 C 0.2216(4) 0.2556(3) 0.0809(2) 0.124(2) Uani 1 1 d . . . . .
H90A H 0.205291 0.230260 0.060865 0.185 Uiso 1 1 calc GR . . . .
H90B H 0.166621 0.257685 0.106444 0.185 Uiso 1 1 calc GR . . . .
H90C H 0.276576 0.237256 0.095120 0.185 Uiso 1 1 calc GR . . . .
C91 C 0.9090(4) 0.9149(3) 0.0102(2) 0.127(2) Uani 1 1 d . . . . .
H91A H 0.949562 0.928210 -0.021667 0.190 Uiso 1 1 calc GR . . . .
H91B H 0.947011 0.913426 0.034936 0.190 Uiso 1 1 calc GR . . . .
H91C H 0.855736 0.944173 0.013364 0.190 Uiso 1 1 calc GR . . . .
C92 C 0.8691(5) 0.8507(4) 0.0164(3) 0.161(3) Uani 1 1 d . . . . .
H92A H 0.801437 0.850374 0.033066 0.193 Uiso 1 1 calc R . . . .
H92B H 0.868572 0.845556 -0.016150 0.193 Uiso 1 1 calc R . . . .
C93 C 0.9157(5) 0.7969(4) 0.0417(2) 0.131(2) Uani 1 1 d . . . . .
H93A H 0.922606 0.804963 0.072507 0.157 Uiso 1 1 calc R . . . .
H93B H 0.981324 0.795777 0.022830 0.157 Uiso 1 1 calc R . . . .
C94 C 0.8779(5) 0.7345(4) 0.0532(3) 0.141(3) Uani 1 1 d . . . . .
H94A H 0.871782 0.725635 0.022528 0.169 Uiso 1 1 calc R . . . .
H94B H 0.812150 0.735071 0.072094 0.169 Uiso 1 1 calc R . . . .
C95 C 0.9293(9) 0.6814(4) 0.0797(3) 0.183(4) Uani 1 1 d . . . . .
H95A H 0.933642 0.688609 0.111170 0.219 Uiso 1 1 calc R . . . .
H95B H 0.995521 0.680298 0.061492 0.219 Uiso 1 1 calc R . . . .
C96 C 0.8843(10) 0.6180(5) 0.0887(3) 0.230(6) Uani 1 1 d . . . . .
H96A H 0.829205 0.622222 0.072632 0.345 Uiso 1 1 calc GR . . . .
H96B H 0.863182 0.601130 0.123305 0.345 Uiso 1 1 calc GR . . . .
H96C H 0.931913 0.590253 0.075886 0.345 Uiso 1 1 calc GR . . . .
C97 C 0.9117(4) 0.5387(3) -0.08748(18) 0.1080(16) Uani 1 1 d . . . . .
H97A H 0.896563 0.546507 -0.119704 0.162 Uiso 1 1 calc GR . . . .
H97B H 0.976251 0.520923 -0.087755 0.162 Uiso 1 1 calc GR . . . .
H97C H 0.908861 0.577497 -0.077785 0.162 Uiso 1 1 calc GR . . . .
C98 C 0.8389(4) 0.4937(2) -0.05188(15) 0.0922(13) Uani 1 1 d . . . . .
H98A H 0.773756 0.510548 -0.054212 0.111 Uiso 1 1 calc R . . . .
H98B H 0.843975 0.454375 -0.061661 0.111 Uiso 1 1 calc R . . . .
C99 C 0.8501(3) 0.4800(2) 0.00048(15) 0.0800(11) Uani 1 1 d . . . . .
H99A H 0.846995 0.519344 0.010028 0.096 Uiso 1 1 calc R . . . .
H99B H 0.914557 0.461846 0.003027 0.096 Uiso 1 1 calc R . . . .
C100 C 0.7744(3) 0.43578(19) 0.03649(13) 0.0728(9) Uani 1 1 d . . . . .
H10A H 0.709728 0.452139 0.032199 0.087 Uiso 1 1 calc R . . . .
H10B H 0.781041 0.395226 0.028652 0.087 Uiso 1 1 calc R . . . .
C101 C 0.7818(3) 0.4263(2) 0.08989(15) 0.0834(11) Uani 1 1 d . . . . .
H10C H 0.772830 0.466564 0.098239 0.100 Uiso 1 1 calc R . . . .
H10D H 0.846945 0.411019 0.094203 0.100 Uiso 1 1 calc R . . . .
C102 C 0.7069(3) 0.3803(2) 0.12482(16) 0.0890(12) Uani 1 1 d . . . . .
H10E H 0.642334 0.394213 0.119790 0.134 Uiso 1 1 calc GR . . . .
H10F H 0.712041 0.378214 0.158047 0.134 Uiso 1 1 calc GR . . . .
H10G H 0.719007 0.339398 0.118686 0.134 Uiso 1 1 calc GR . . . .

loop_
_atom_site_aniso_label
_atom_site_aniso_U_11
_atom_site_aniso_U_22
_atom_site_aniso_U_33
_atom_site_aniso_U_23
_atom_site_aniso_U_13
_atom_site_aniso_U_12
Ni1 0.0428(2) 0.0437(2) 0.0442(3) -0.0173(2) -0.01520(19) 0.00125(18)
O1 0.133(3) 0.0558(14) 0.0810(18) -0.0094(13) -0.0389(17) -0.0166(15)
O2 0.200(4) 0.0594(16) 0.108(2) -0.0180(15) -0.103(3) 0.0088(19)
N1 0.0507(13) 0.0430(12) 0.0468(13) -0.0183(10) -0.0183(10) 0.0001(9)
N2 0.0483(12) 0.0431(12) 0.0466(13) -0.0148(10) -0.0155(10) 0.0014(10)
N3 0.0441(12) 0.0473(12) 0.0464(13) -0.0215(10) -0.0143(10) 0.0019(9)
N4 0.0427(12) 0.0450(12) 0.0491(13) -0.0166(10) -0.0127(10) -0.0003(9)
N5 0.102(2) 0.0524(16) 0.0561(16) -0.0183(13) -0.0320(15) 0.0042(15)
N6 0.0391(11) 0.0485(12) 0.0488(13) -0.0214(10) -0.0119(9) -0.0003(9)
N7 0.0395(11) 0.0510(13) 0.0465(13) -0.0201(10) -0.0120(9) 0.0005(9)
C1 0.0504(15) 0.0483(15) 0.0502(16) -0.0189(13) -0.0183(12) 0.0015(12)
C2 0.0634(18) 0.0480(16) 0.0560(17) -0.0198(13) -0.0211(14) -0.0017(13)
C3 0.0661(19) 0.0476(16) 0.0498(16) -0.0124(13) -0.0221(14) 0.0003(13)
C4 0.0565(16) 0.0445(15) 0.0486(16) -0.0143(12) -0.0190(13) 0.0041(12)
C5 0.0571(16) 0.0472(15) 0.0498(16) -0.0168(13) -0.0224(13) 0.0034(12)
C6 0.0496(15) 0.0513(16) 0.0472(15) -0.0208(12) -0.0218(12) 0.0068(12)
C7 0.0474(15) 0.0500(15) 0.0542(16) -0.0213(13) -0.0234(12) 0.0055(12)
C8 0.0405(13) 0.0521(15) 0.0511(16) -0.0233(13) -0.0166(11) 0.0009(11)
C9 0.0431(14) 0.0464(15) 0.0524(16) -0.0218(12) -0.0151(12) 0.0038(11)
C10 0.0451(14) 0.0501(15) 0.0516(16) -0.0231(13) -0.0133(12) -0.0014(12)
C11 0.0510(16) 0.0585(17) 0.0605(18) -0.0255(15) -0.0117(13) -0.0092(13)
C12 0.0481(16) 0.0643(18) 0.0519(17) -0.0226(14) -0.0038(13) -0.0098(13)
C13 0.0428(14) 0.0516(15) 0.0414(14) -0.0192(12) -0.0070(11) -0.0016(11)
C14 0.0424(14) 0.0558(16) 0.0472(15) -0.0207(13) -0.0116(11) 0.0030(12)
C15 0.0406(13) 0.0499(15) 0.0442(15) -0.0211(12) -0.0126(11) 0.0052(11)
C16 0.0382(13) 0.0533(15) 0.0499(15) -0.0244(13) -0.0131(11) 0.0035(11)
C17 0.0426(14) 0.0481(15) 0.0494(15) -0.0235(12) -0.0169(11) 0.0057(11)
C18 0.0402(13) 0.0482(15) 0.0514(16) -0.0197(12) -0.0153(11) 0.0051(11)
C19 0.0696(19) 0.0413(14) 0.0519(17) -0.0180(13) -0.0253(14) 0.0047(13)
C20 0.077(2) 0.0438(15) 0.0587(19) -0.0137(14) -0.0266(16) 0.0003(14)
C21 0.094(3) 0.0555(18) 0.0512(18) -0.0105(15) -0.0215(17) -0.0045(17)
C22 0.099(3) 0.0564(19) 0.071(2) -0.0137(16) -0.0493(19) 0.0027(18)
C23 0.082(2) 0.0603(19) 0.0627(19) -0.0213(16) -0.0357(16) 0.0131(16)
C24 0.074(2) 0.0547(17) 0.0570(18) -0.0234(14) -0.0322(16) 0.0157(15)
C25 0.079(2) 0.0575(19) 0.068(2) -0.0099(16) -0.0208(18) -0.0119(17)
C26 0.118(4) 0.103(3) 0.064(2) -0.008(2) -0.046(2) 0.003(3)
C27 0.076(2) 0.083(2) 0.063(2) -0.0260(18) -0.0242(18) 0.0252(19)
C28 0.0412(13) 0.0467(14) 0.0537(16) -0.0214(12) -0.0146(12) 0.0018(11)
C29 0.0495(15) 0.0501(16) 0.0516(16) -0.0201(13) -0.0133(12) 0.0000(12)
C30 0.0544(17) 0.0588(18) 0.0600(19) -0.0182(15) -0.0145(14) -0.0105(14)
C31 0.067(2) 0.072(2) 0.064(2) -0.0148(17) -0.0129(16) -0.0218(17)
C32 0.088(3) 0.074(2) 0.0524(19) -0.0072(16) -0.0174(17) -0.0222(19)
C33 0.068(2) 0.066(2) 0.0565(19) -0.0115(15) -0.0263(15) -0.0109(16)
C34 0.0514(16) 0.0491(15) 0.0544(17) -0.0161(13) -0.0185(13) 0.0006(12)
C35 0.0430(14) 0.0498(15) 0.0543(16) -0.0221(13) -0.0147(12) 0.0016(11)
C36 0.0511(16) 0.0571(17) 0.0579(18) -0.0218(14) -0.0221(13) 0.0033(13)
C37 0.0419(14) 0.0615(18) 0.0630(19) -0.0251(15) -0.0172(13) 0.0049(13)
C38 0.0409(14) 0.0641(18) 0.0576(18) -0.0283(15) -0.0108(12) -0.0031(12)
C39 0.0388(13) 0.0559(16) 0.0491(15) -0.0249(13) -0.0089(11) 0.0018(11)
C40 0.0380(13) 0.0507(15) 0.0489(15) -0.0243(12) -0.0121(11) 0.0070(11)
C41 0.0445(14) 0.0571(17) 0.0530(17) -0.0252(14) -0.0075(12) -0.0020(12)
C42 0.0570(18) 0.0640(19) 0.0595(19) -0.0224(16) -0.0111(14) -0.0135(14)
C43 0.066(2) 0.064(2) 0.069(2) -0.0173(17) -0.0098(16) -0.0174(16)
C44 0.067(2) 0.0597(19) 0.0606(19) -0.0175(15) -0.0102(15) -0.0028(15)
C45 0.0526(16) 0.0572(17) 0.0562(18) -0.0198(14) -0.0141(13) -0.0014(13)
C46 0.0445(14) 0.0515(15) 0.0479(15) -0.0214(13) -0.0082(12) 0.0014(12)
C47 0.0420(13) 0.0487(15) 0.0467(15) -0.0187(12) -0.0144(11) 0.0033(11)
C48 0.0522(17) 0.073(2) 0.072(2) -0.0251(17) -0.0279(15) -0.0004(15)
C49 0.061(2) 0.089(3) 0.095(3) -0.027(2) -0.045(2) 0.0055(18)
C50 0.074(2) 0.101(3) 0.080(2) -0.043(2) -0.0326(19) -0.006(2)
C51 0.061(2) 0.105(3) 0.082(3) -0.026(2) -0.0330(18) -0.016(2)
C52 0.0449(14) 0.0604(17) 0.0448(15) -0.0223(13) -0.0087(12) -0.0067(12)
C53 0.0523(16) 0.0568(17) 0.0515(17) -0.0194(14) -0.0123(13) -0.0058(13)
C54 0.072(2) 0.0606(19) 0.0516(18) -0.0157(15) -0.0129(15) -0.0112(16)
C55 0.064(2) 0.081(2) 0.0464(17) -0.0228(16) -0.0057(14) -0.0175(17)
C56 0.0526(17) 0.088(2) 0.0498(18) -0.0321(17) -0.0072(14) -0.0022(16)
C57 0.0473(15) 0.075(2) 0.0493(16) -0.0269(15) -0.0116(13) -0.0024(14)
C58 0.065(2) 0.0563(18) 0.0595(19) -0.0173(15) -0.0068(15) 0.0008(15)
C59 0.084(3) 0.100(3) 0.055(2) -0.022(2) 0.0024(18) -0.024(2)
C60 0.0525(18) 0.101(3) 0.061(2) -0.0241(19) -0.0117(15) 0.0218(18)
C61 0.0399(13) 0.0500(15) 0.0518(16) -0.0199(12) -0.0150(12) 0.0028(11)
C62 0.0415(14) 0.0603(17) 0.0527(16) -0.0189(14) -0.0174(12) 0.0005(12)
C63 0.0496(16) 0.0572(18) 0.0634(19) -0.0146(15) -0.0227(14) -0.0010(13)
C64 0.0561(18) 0.068(2) 0.063(2) -0.0054(17) -0.0187(15) -0.0071(15)
C65 0.0514(17) 0.084(2) 0.0528(18) -0.0072(17) -0.0090(14) -0.0043(16)
C66 0.0508(17) 0.080(2) 0.0503(17) -0.0211(16) -0.0084(13) 0.0001(15)
C67 0.0439(15) 0.0665(19) 0.0516(17) -0.0213(14) -0.0125(12) -0.0015(13)
C68 0.0396(14) 0.0652(18) 0.0519(16) -0.0265(14) -0.0097(12) -0.0034(12)
C69 0.0457(15) 0.070(2) 0.0554(18) -0.0308(16) -0.0018(13) -0.0055(14)
C70 0.0462(16) 0.072(2) 0.0640(19) -0.0370(17) -0.0069(14) -0.0022(14)
C71 0.0478(15) 0.0543(17) 0.0629(18) -0.0282(14) -0.0099(13) -0.0024(13)
C72 0.0406(14) 0.0560(16) 0.0491(15) -0.0242(13) -0.0120(11) -0.0008(12)
C73 0.0369(13) 0.0563(16) 0.0491(15) -0.0232(13) -0.0136(11) 0.0002(11)
C74 0.0412(14) 0.0556(16) 0.0484(15) -0.0210(13) -0.0125(11) 0.0016(12)
C75 0.0553(17) 0.0579(18) 0.0548(17) -0.0211(14) -0.0145(14) -0.0039(13)
C76 0.0647(19) 0.0626(19) 0.0513(17) -0.0142(15) -0.0138(14) -0.0091(15)
C77 0.0628(19) 0.074(2) 0.0463(17) -0.0191(15) -0.0050(14) -0.0059(16)
C78 0.0543(17) 0.0595(18) 0.0486(16) -0.0230(14) -0.0105(13) -0.0006(13)
C79 0.0428(14) 0.0568(16) 0.0476(15) -0.0205(13) -0.0121(12) 0.0028(12)
C80 0.0399(13) 0.0506(15) 0.0461(15) -0.0214(12) -0.0127(11) 0.0037(11)
C81 0.0593(19) 0.074(2) 0.083(2) -0.048(2) -0.0022(17) -0.0021(16)
C82 0.171(6) 0.099(4) 0.253(8) -0.122(5) 0.122(6) -0.062(4)
C83 0.125(4) 0.172(5) 0.130(4) -0.120(4) -0.069(3) 0.076(4)
C84 0.081(3) 0.098(3) 0.091(3) -0.055(2) -0.029(2) 0.035(2)
Ni1A 0.0470(3) 0.0494(3) 0.0417(3) -0.0186(2) -0.01531(19) -0.00042(19)
O1A 0.193(4) 0.0644(18) 0.106(2) -0.0001(16) -0.068(2) -0.034(2)
O2A 0.218(4) 0.0718(18) 0.121(3) -0.0313(18) -0.117(3) 0.019(2)
N1A 0.0550(14) 0.0534(13) 0.0432(13) -0.0174(11) -0.0139(10) -0.0070(11)
N2A 0.0513(13) 0.0470(13) 0.0435(12) -0.0140(10) -0.0131(10) -0.0008(10)
N3A 0.0496(12) 0.0488(13) 0.0436(13) -0.0186(10) -0.0182(10) 0.0035(10)
N4A 0.0452(12) 0.0537(14) 0.0446(13) -0.0174(10) -0.0137(10) 0.0001(10)
N5A 0.132(3) 0.0645(19) 0.0645(19) -0.0150(15) -0.0427(19) -0.0039(19)
N6A 0.0419(12) 0.0549(13) 0.0450(12) -0.0200(10) -0.0139(9) -0.0008(10)
N7A 0.0458(12) 0.0604(14) 0.0524(14) -0.0294(12) -0.0162(10) 0.0077(11)
C1A 0.0527(16) 0.0566(17) 0.0461(15) -0.0206(13) -0.0117(12) -0.0073(13)
C2A 0.072(2) 0.0509(17) 0.0524(17) -0.0205(14) -0.0183(14) -0.0075(14)
C3A 0.080(2) 0.0566(18) 0.0489(17) -0.0145(14) -0.0217(15) -0.0063(15)
C4A 0.0630(18) 0.0536(16) 0.0420(15) -0.0150(13) -0.0164(13) -0.0077(13)
C5A 0.0582(17) 0.0515(16) 0.0409(15) -0.0142(12) -0.0146(12) -0.0038(13)
C6A 0.0478(15) 0.0536(16) 0.0394(14) -0.0152(12) -0.0140(11) -0.0013(12)
C7A 0.0452(14) 0.0504(15) 0.0436(14) -0.0181(12) -0.0153(11) 0.0010(11)
C8A 0.0459(14) 0.0497(15) 0.0451(15) -0.0189(12) -0.0170(11) 0.0012(11)
C9A 0.0457(14) 0.0508(15) 0.0465(15) -0.0192(12) -0.0158(12) 0.0033(12)
C10A 0.0572(16) 0.0487(15) 0.0463(15) -0.0211(13) -0.0218(13) 0.0066(12)
C11A 0.0669(19) 0.0464(15) 0.0540(17) -0.0162(13) -0.0239(14) -0.0022(13)
C12A 0.070(2) 0.0489(16) 0.0478(16) -0.0102(13) -0.0192(14) -0.0039(14)
C13A 0.0540(16) 0.0497(15) 0.0435(15) -0.0154(12) -0.0197(12) 0.0074(12)
C14A 0.0460(14) 0.0561(16) 0.0430(15) -0.0183(12) -0.0165(11) 0.0089(12)
C15A 0.0466(14) 0.0538(16) 0.0437(15) -0.0214(12) -0.0172(11) 0.0074(12)
C16A 0.0452(14) 0.0548(16) 0.0462(15) -0.0254(13) -0.0167(12) 0.0084(12)
C17A 0.0465(15) 0.0558(16) 0.0495(16) -0.0270(13) -0.0147(12) 0.0035(12)
C18A 0.0439(14) 0.0546(16) 0.0482(15) -0.0231(13) -0.0134(12) 0.0006(12)
C19A 0.072(2) 0.0474(15) 0.0427(15) -0.0122(12) -0.0211(14) -0.0050(14)
C20A 0.076(2) 0.0489(16) 0.0527(18) -0.0112(14) -0.0170(15) -0.0102(15)
C21A 0.100(3) 0.0574(19) 0.0467(18) -0.0040(15) -0.0171(17) -0.0104(18)
C22A 0.095(3) 0.0561(19) 0.062(2) -0.0119(16) -0.0347(19) -0.0015(18)
C23A 0.079(2) 0.0591(19) 0.061(2) -0.0127(16) -0.0299(17) 0.0002(16)
C24A 0.069(2) 0.0519(17) 0.0540(18) -0.0139(14) -0.0220(15) 0.0015(14)
C25A 0.082(2) 0.073(2) 0.062(2) -0.0127(17) -0.0100(18) -0.0244(19)
C26A 0.130(4) 0.079(3) 0.064(2) -0.0033(19) -0.048(2) 0.000(2)
C27A 0.073(2) 0.072(2) 0.064(2) -0.0182(17) -0.0153(17) 0.0072(17)
C28A 0.0465(15) 0.0571(17) 0.0510(16) -0.0242(13) -0.0126(12) -0.0034(12)
C29A 0.0610(18) 0.0552(17) 0.0445(16) -0.0189(13) -0.0101(13) -0.0075(13)
C30A 0.070(2) 0.071(2) 0.0554(19) -0.0206(16) -0.0063(15) -0.0175(17)
C31A 0.102(3) 0.078(2) 0.056(2) -0.0187(18) 0.0021(19) -0.035(2)
C32A 0.128(4) 0.078(2) 0.0451(19) -0.0112(17) -0.014(2) -0.034(2)
C33A 0.092(3) 0.072(2) 0.0451(17) -0.0139(16) -0.0216(16) -0.0151(19)
C34A 0.0636(18) 0.0572(17) 0.0426(15) -0.0182(13) -0.0106(13) -0.0051(14)
C35A 0.0497(15) 0.0550(16) 0.0434(15) -0.0205(13) -0.0161(12) 0.0021(12)
C36A 0.0580(17) 0.0619(18) 0.0457(16) -0.0198(14) -0.0214(13) 0.0023(14)
C37A 0.0493(16) 0.0650(18) 0.0507(16) -0.0237(14) -0.0169(13) 0.0013(13)
C38A 0.0487(15) 0.0577(17) 0.0498(16) -0.0200(13) -0.0135(12) -0.0059(13)
C39A 0.0474(14) 0.0517(15) 0.0465(15) -0.0208(12) -0.0178(12) 0.0027(12)
C40A 0.0413(13) 0.0536(16) 0.0460(15) -0.0243(12) -0.0149(11) 0.0018(11)
C41A 0.0614(18) 0.0502(16) 0.0501(16) -0.0202(13) -0.0195(13) 0.0015(13)
C42A 0.083(2) 0.0537(18) 0.067(2) -0.0157(16) -0.0319(18) -0.0071(16)
C43A 0.108(3) 0.0502(19) 0.081(3) -0.0081(17) -0.042(2) -0.0076(18)
C44A 0.105(3) 0.059(2) 0.075(2) -0.0099(18) -0.045(2) 0.0072(19)
C45A 0.082(2) 0.0534(18) 0.066(2) -0.0196(15) -0.0373(17) 0.0080(16)
C46A 0.0574(17) 0.0526(16) 0.0521(16) -0.0219(13) -0.0225(13) 0.0070(13)
C47A 0.0459(14) 0.0528(16) 0.0494(16) -0.0207(13) -0.0203(12) 0.0045(12)
C48A 0.0521(18) 0.086(2) 0.071(2) -0.0289(18) -0.0283(16) 0.0020(16)
C49A 0.067(2) 0.102(3) 0.079(2) -0.026(2) -0.0427(19) 0.010(2)
C50A 0.081(3) 0.100(3) 0.114(3) -0.051(3) -0.055(2) 0.004(2)
C51A 0.050(2) 0.144(4) 0.094(3) -0.025(3) -0.019(2) -0.013(2)
C52A 0.0571(16) 0.0531(16) 0.0400(14) -0.0166(12) -0.0192(12) 0.0010(13)
C53A 0.0668(19) 0.0541(17) 0.0472(16) -0.0189(13) -0.0241(14) 0.0040(14)
C54A 0.082(2) 0.0557(18) 0.0472(17) -0.0129(14) -0.0260(16) 0.0009(16)
C55A 0.084(2) 0.068(2) 0.0484(18) -0.0191(16) -0.0211(16) -0.0057(17)
C56A 0.068(2) 0.073(2) 0.0523(18) -0.0232(16) -0.0124(15) -0.0015(16)
C57A 0.0566(17) 0.0586(17) 0.0519(17) -0.0220(14) -0.0203(13) 0.0036(13)
C58A 0.076(2) 0.0548(18) 0.0617(19) -0.0240(15) -0.0278(16) 0.0147(15)
C59A 0.106(3) 0.097(3) 0.051(2) -0.012(2) -0.013(2) -0.011(2)
C60A 0.0555(18) 0.077(2) 0.064(2) -0.0229(17) -0.0205(15) 0.0109(16)
C61A 0.0482(15) 0.0600(18) 0.0586(18) -0.0296(14) -0.0225(13) 0.0117(13)
C62A 0.0535(16) 0.0578(17) 0.0607(18) -0.0207(14) -0.0311(14) 0.0066(13)
C63A 0.079(2) 0.0577(19) 0.076(2) -0.0252(17) -0.0452(18) 0.0123(16)
C64A 0.091(3) 0.060(2) 0.078(2) -0.0137(18) -0.047(2) 0.0035(18)
C65A 0.089(3) 0.070(2) 0.060(2) -0.0109(17) -0.0329(18) 0.0028(18)
C66A 0.069(2) 0.070(2) 0.0570(19) -0.0219(16) -0.0262(15) 0.0055(16)
C67A 0.0469(15) 0.0631(18) 0.0574(18) -0.0224(15) -0.0239(13) 0.0053(13)
C68A 0.0423(14) 0.0596(17) 0.0533(17) -0.0239(14) -0.0177(12) 0.0047(12)
C69A 0.0486(15) 0.0635(18) 0.0484(16) -0.0233(14) -0.0147(12) 0.0001(13)
C70A 0.0466(15) 0.0589(18) 0.0569(18) -0.0253(14) -0.0134(13) 0.0056(13)
C71A 0.0574(17) 0.0570(17) 0.0562(18) -0.0233(14) -0.0169(14) 0.0025(13)
C72A 0.0470(15) 0.0597(17) 0.0509(16) -0.0232(14) -0.0146(12) 0.0006(13)
C73A 0.0397(13) 0.0624(17) 0.0491(16) -0.0279(14) -0.0167(11) 0.0054(12)
C74A 0.0515(16) 0.069(2) 0.0518(17) -0.0230(15) -0.0153(13) -0.0015(14)
C75A 0.077(2) 0.072(2) 0.058(2) -0.0216(17) -0.0140(16) -0.0138(18)
C76A 0.107(3) 0.079(2) 0.057(2) -0.0149(19) -0.013(2) -0.023(2)
C77A 0.102(3) 0.094(3) 0.053(2) -0.021(2) 0.0023(19) -0.031(2)
C78A 0.078(2) 0.092(3) 0.054(2) -0.0350(19) -0.0099(17) -0.011(2)
C79A 0.0451(15) 0.075(2) 0.0540(17) -0.0307(16) -0.0117(13) -0.0028(14)
C80A 0.0444(15) 0.0692(19) 0.0504(16) -0.0332(15) -0.0125(12) 0.0047(13)
C81A 0.066(2) 0.0639(19) 0.0611(19) -0.0342(16) -0.0143(15) 0.0096(15)
C82A 0.103(3) 0.076(2) 0.086(3) -0.047(2) -0.006(2) -0.006(2)
C83A 0.083(3) 0.080(2) 0.062(2) -0.0368(19) -0.0087(18) 0.0133(19)
C84A 0.085(3) 0.102(3) 0.087(3) -0.054(2) -0.026(2) 0.040(2)
C85 0.259(13) 0.125(6) 0.312(13) 0.032(7) 0.133(11) 0.066(7)
C86 0.139(6) 0.177(7) 0.148(6) -0.041(5) -0.029(5) 0.071(5)
C87 0.189(8) 0.130(5) 0.139(6) -0.034(4) -0.015(5) 0.080(5)
C88 0.099(4) 0.121(4) 0.130(4) -0.060(4) -0.048(3) 0.045(3)
C89 0.108(4) 0.169(6) 0.141(5) -0.068(5) -0.058(4) 0.046(4)
C90 0.075(3) 0.165(6) 0.156(5) -0.084(5) -0.035(3) 0.030(3)
C91 0.100(4) 0.181(6) 0.102(4) -0.037(4) -0.038(3) 0.058(4)
C92 0.121(5) 0.181(7) 0.218(8) -0.072(6) -0.104(6) 0.056(5)
C93 0.117(5) 0.177(7) 0.108(4) -0.037(4) -0.029(3) -0.036(5)
C94 0.112(5) 0.195(8) 0.136(6) -0.078(6) -0.020(4) -0.026(5)
C95 0.258(12) 0.150(7) 0.115(6) 0.005(5) -0.014(6) -0.041(7)
C96 0.361(19) 0.181(9) 0.153(8) -0.059(7) -0.028(9) -0.021(10)
C97 0.104(4) 0.130(4) 0.088(3) -0.034(3) -0.003(3) -0.009(3)
C98 0.091(3) 0.112(3) 0.078(3) -0.035(3) -0.010(2) -0.006(3)
C99 0.072(2) 0.095(3) 0.083(3) -0.035(2) -0.019(2) -0.003(2)
C100 0.069(2) 0.084(2) 0.074(2) -0.0254(19) -0.0244(18) -0.0040(18)
C101 0.078(3) 0.104(3) 0.078(3) -0.032(2) -0.025(2) -0.004(2)
C102 0.087(3) 0.105(3) 0.080(3) -0.021(2) -0.028(2) -0.012(2)

loop_
_atom_type_symbol
_atom_type_description
_atom_type_scat_dispersion_real
_atom_type_scat_dispersion_imag
_atom_type_scat_source
C C 0.0181 0.0091 'International Tables Vol C Tables 4.2.6.8 and 6.1.1.4'
H H 0.0000 0.0000 'International Tables Vol C Tables 4.2.6.8 and 6.1.1.4'
N N 0.0311 0.0180 'International Tables Vol C Tables 4.2.6.8 and 6.1.1.4'
Ni Ni -3.0029 0.5091 'International Tables Vol C Tables 4.2.6.8 and 6.1.1.4'
O O 0.0492 0.0322 'International Tables Vol C Tables 4.2.6.8 and 6.1.1.4'

loop_
_geom_angle_atom_site_label_1
_geom_angle_atom_site_label_2
_geom_angle_atom_site_label_3
_geom_angle
_geom_angle_site_symmetry_1
_geom_angle_site_symmetry_3
_geom_angle_publ_flag
N1 Ni1 N4 86.58(10) . . ?
N2 Ni1 N1 93.22(10) . . ?
N2 Ni1 N4 172.39(10) . . ?
N3 Ni1 N1 169.53(10) . . ?
N3 Ni1 N2 85.91(10) . . ?
N3 Ni1 N4 92.91(10) . . ?
C1 N1 Ni1 113.36(18) . . ?
C4 N1 Ni1 131.29(19) . . ?
C4 N1 C1 112.0(2) . . ?
C6 N2 Ni1 128.61(18) . . ?
C9 N2 Ni1 113.97(18) . . ?
C9 N2 C6 113.4(2) . . ?
C10 N3 Ni1 114.60(19) . . ?
C13 N3 Ni1 129.54(17) . . ?
C13 N3 C10 109.9(2) . . ?
C15 N4 Ni1 129.73(18) . . ?
C18 N4 Ni1 114.15(19) . . ?
C18 N4 C15 113.2(2) . . ?
O1 N5 C3 118.2(3) . . ?
O2 N5 O1 121.6(3) . . ?
O2 N5 C3 120.2(3) . . ?
C40 N6 C28 115.4(2) . . ?
C40 N6 C47 115.6(2) . . ?
C47 N6 C28 103.75(19) . . ?
C73 N7 C61 115.1(2) . . ?
C73 N7 C80 113.3(2) . . ?
C80 N7 C61 102.85(19) . . ?
N1 C1 C18 111.8(2) . . ?
C2 C1 N1 108.0(2) . . ?
C2 C1 C18 137.6(3) . . ?
C1 C2 C3 106.0(3) . . ?
N5 C3 C4 131.0(3) . . ?
C2 C3 N5 119.1(3) . . ?
C2 C3 C4 109.7(3) . . ?
N1 C4 C3 104.1(2) . . ?
N1 C4 C5 119.6(2) . . ?
C3 C4 C5 136.2(3) . . ?
C4 C5 C19 122.0(2) . . ?
C6 C5 C4 121.7(2) . . ?
C6 C5 C19 115.9(2) . . ?
N2 C6 C7 105.8(2) . . ?
C5 C6 N2 123.7(2) . . ?
C5 C6 C7 130.2(2) . . ?
C6 C7 C8 104.6(2) . . ?
C6 C7 C28 116.2(2) . . ?
C8 C7 C28 102.4(2) . . ?
C7 C8 C47 104.8(2) . . ?
C9 C8 C7 103.2(2) . . ?
C9 C8 C47 112.5(2) . . ?
N2 C9 C8 110.4(2) . . ?
N2 C9 C10 114.8(2) . . ?
C10 C9 C8 134.6(3) . . ?
N3 C10 C9 110.3(2) . . ?
N3 C10 C11 107.7(2) . . ?
C11 C10 C9 139.6(3) . . ?
C12 C11 C10 106.8(3) . . ?
C11 C12 C13 108.2(3) . . ?
N3 C13 C12 107.2(2) . . ?
N3 C13 C14 122.1(2) . . ?
C12 C13 C14 130.3(3) . . ?
C13 C14 C52 113.3(2) . . ?
C15 C14 C13 122.4(2) . . ?
C15 C14 C52 124.0(2) . . ?
N4 C15 C16 106.5(2) . . ?
C14 C15 N4 121.2(2) . . ?
C14 C15 C16 131.7(2) . . ?
C15 C16 C17 104.2(2) . . ?
C15 C16 C61 118.6(2) . . ?
C17 C16 C61 103.6(2) . . ?
C16 C17 C80 103.5(2) . . ?
C18 C17 C16 103.9(2) . . ?
C18 C17 C80 114.3(2) . . ?
N4 C18 C1 114.1(2) . . ?
N4 C18 C17 111.1(2) . . ?
C1 C18 C17 134.5(3) . . ?
C20 C19 C5 121.2(3) . . ?
C20 C19 C24 119.8(3) . . ?
C24 C19 C5 119.1(3) . . ?
C19 C20 C21 119.1(3) . . ?
C19 C20 C25 121.2(3) . . ?
C21 C20 C25 119.8(3) . . ?
C22 C21 C20 122.5(4) . . ?
C21 C22 C23 117.7(3) . . ?
C21 C22 C26 122.6(4) . . ?
C23 C22 C26 119.6(4) . . ?
C24 C23 C22 121.4(3) . . ?
C19 C24 C27 123.4(3) . . ?
C23 C24 C19 119.3(3) . . ?
C23 C24 C27 117.4(3) . . ?
N6 C28 C7 102.9(2) . . ?
N6 C28 C29 111.0(2) . . ?
C29 C28 C7 119.1(2) . . ?
C30 C29 C28 120.7(3) . . ?
C30 C29 C34 120.1(3) . . ?
C34 C29 C28 119.1(3) . . ?
C31 C30 C29 121.2(3) . . ?
C30 C31 C32 119.3(3) . . ?
C33 C32 C31 120.0(3) . . ?
C32 C33 C34 121.4(3) . . ?
C29 C34 C35 118.4(3) . . ?
C33 C34 C29 118.0(3) . . ?
C33 C34 C35 123.1(3) . . ?
C36 C35 C34 121.8(3) . . ?
C36 C35 C40 118.9(3) . . ?
C40 C35 C34 118.8(2) . . ?
C35 C36 C37 122.2(3) . . ?
C36 C37 C48 118.8(3) . . ?
C38 C37 C36 117.5(3) . . ?
C38 C37 C48 123.5(3) . . ?
C37 C38 C39 122.9(3) . . ?
C38 C39 C41 122.2(3) . . ?
C40 C39 C38 117.9(3) . . ?
C40 C39 C41 119.8(2) . . ?
C35 C40 N6 119.5(2) . . ?
C39 C40 N6 119.6(3) . . ?
C39 C40 C35 120.6(2) . . ?
C42 C41 C39 123.7(3) . . ?
C42 C41 C46 117.8(3) . . ?
C46 C41 C39 118.5(3) . . ?
C43 C42 C41 121.0(3) . . ?
C42 C43 C44 120.7(3) . . ?
C43 C44 C45 119.1(3) . . ?
C46 C45 C44 120.8(3) . . ?
C41 C46 C47 119.4(3) . . ?
C45 C46 C41 120.5(3) . . ?
C45 C46 C47 120.1(2) . . ?
N6 C47 C8 103.4(2) . . ?
N6 C47 C46 113.4(2) . . ?
C46 C47 C8 116.0(2) . . ?
C37 C48 C50 108.2(3) . . ?
C49 C48 C37 110.2(3) . . ?
C49 C48 C50 109.0(3) . . ?
C51 C48 C37 112.2(3) . . ?
C51 C48 C49 109.2(3) . . ?
C51 C48 C50 107.9(3) . . ?
C53 C52 C14 118.9(3) . . ?
C57 C52 C14 121.0(3) . . ?
C57 C52 C53 119.8(3) . . ?
C52 C53 C58 120.9(3) . . ?
C54 C53 C52 119.1(3) . . ?
C54 C53 C58 120.0(3) . . ?
C53 C54 C55 121.8(3) . . ?
C54 C55 C59 120.8(4) . . ?
C56 C55 C54 118.6(3) . . ?
C56 C55 C59 120.6(3) . . ?
C55 C56 C57 122.1(3) . . ?
C52 C57 C60 122.6(3) . . ?
C56 C57 C52 118.6(3) . . ?
C56 C57 C60 118.7(3) . . ?
N7 C61 C16 104.3(2) . . ?
N7 C61 C62 111.7(2) . . ?
C62 C61 C16 116.1(2) . . ?
C63 C62 C61 120.5(3) . . ?
C63 C62 C67 119.9(3) . . ?
C67 C62 C61 119.6(3) . . ?
C64 C63 C62 121.1(3) . . ?
C65 C64 C63 119.4(3) . . ?
C64 C65 C66 120.6(3) . . ?
C65 C66 C67 121.1(3) . . ?
C62 C67 C66 118.0(3) . . ?
C62 C67 C68 118.6(3) . . ?
C66 C67 C68 123.4(3) . . ?
C69 C68 C67 122.5(3) . . ?
C69 C68 C73 118.7(3) . . ?
C73 C68 C67 118.8(2) . . ?
C68 C69 C70 123.6(3) . . ?
C69 C70 C81 120.4(3) . . ?
C71 C70 C69 116.3(3) . . ?
C71 C70 C81 123.3(3) . . ?
C70 C71 C72 123.1(3) . . ?
C71 C72 C73 118.6(3) . . ?
C71 C72 C74 122.4(3) . . ?
C73 C72 C74 118.9(2) . . ?
C68 C73 N7 120.3(3) . . ?
C68 C73 C72 119.5(2) . . ?
C72 C73 N7 120.1(2) . . ?
C75 C74 C72 123.5(2) . . ?
C75 C74 C79 118.2(3) . . ?
C79 C74 C72 118.4(3) . . ?
C76 C75 C74 120.7(3) . . ?
C77 C76 C75 120.5(3) . . ?
C78 C77 C76 119.1(3) . . ?
C77 C78 C79 121.3(3) . . ?
C74 C79 C80 118.4(2) . . ?
C78 C79 C74 120.2(3) . . ?
C78 C79 C80 121.4(2) . . ?
N7 C80 C17 102.8(2) . . ?
N7 C80 C79 113.1(2) . . ?
C79 C80 C17 115.6(2) . . ?
C82 C81 C70 111.9(3) . . ?
C82 C81 C83 109.6(5) . . ?
C82 C81 C84 109.1(5) . . ?
C83 C81 C70 109.4(3) . . ?
C84 C81 C70 109.8(3) . . ?
C84 C81 C83 107.0(3) . . ?
N1A Ni1A N2A 93.08(10) . . ?
N1A Ni1A N4A 86.56(10) . . ?
N2A Ni1A N4A 173.70(11) . . ?
N3A Ni1A N1A 169.98(11) . . ?
N3A Ni1A N2A 85.99(10) . . ?
N3A Ni1A N4A 93.28(10) . . ?
C1A N1A Ni1A 114.13(19) . . ?
C4A N1A Ni1A 132.39(19) . . ?
C4A N1A C1A 111.3(2) . . ?
C6A N2A Ni1A 128.85(19) . . ?
C9A N2A Ni1A 114.11(18) . . ?
C9A N2A C6A 114.0(2) . . ?
C10A N3A Ni1A 114.48(18) . . ?
C13A N3A Ni1A 129.38(18) . . ?
C13A N3A C10A 110.7(2) . . ?
C15A N4A Ni1A 129.68(19) . . ?
C18A N4A Ni1A 113.86(19) . . ?
C18A N4A C15A 113.7(2) . . ?
O1A N5A C3A 118.9(3) . . ?
O2A N5A O1A 121.7(3) . . ?
O2A N5A C3A 119.3(3) . . ?
C40A N6A C28A 115.1(2) . . ?
C40A N6A C47A 114.4(2) . . ?
C47A N6A C28A 103.4(2) . . ?
C73A N7A C61A 115.9(2) . . ?
C73A N7A C80A 114.3(2) . . ?
C80A N7A C61A 103.4(2) . . ?
N1A C1A C18A 110.9(2) . . ?
C2A C1A N1A 108.5(2) . . ?
C2A C1A C18A 139.0(3) . . ?
C1A C2A C3A 105.9(3) . . ?
N5A C3A C4A 130.8(3) . . ?
C2A C3A N5A 119.6(3) . . ?
C2A C3A C4A 109.6(3) . . ?
N1A C4A C3A 104.7(2) . . ?
N1A C4A C5A 118.7(3) . . ?
C3A C4A C5A 136.6(3) . . ?
C4A C5A C19A 120.9(3) . . ?
C6A C5A C4A 122.5(3) . . ?
C6A C5A C19A 116.5(2) . . ?
N2A C6A C7A 106.2(2) . . ?
C5A C6A N2A 123.3(2) . . ?
C5A C6A C7A 130.2(2) . . ?
C6A C7A C8A 104.0(2) . . ?
C6A C7A C28A 118.3(2) . . ?
C8A C7A C28A 102.2(2) . . ?
C7A C8A C47A 104.8(2) . . ?
C9A C8A C7A 103.6(2) . . ?
C9A C8A C47A 113.4(2) . . ?
N2A C9A C8A 110.4(2) . . ?
N2A C9A C10A 114.4(2) . . ?
C10A C9A C8A 135.1(3) . . ?
N3A C10A C9A 110.8(2) . . ?
N3A C10A C11A 106.8(2) . . ?
C9A C10A C11A 140.0(3) . . ?
C12A C11A C10A 107.1(3) . . ?
C11A C12A C13A 108.2(3) . . ?
N3A C13A C12A 106.9(2) . . ?
N3A C13A C14A 122.0(3) . . ?
C12A C13A C14A 130.7(3) . . ?
C13A C14A C52A 114.0(2) . . ?
C15A C14A C13A 122.5(2) . . ?
C15A C14A C52A 123.0(2) . . ?
N4A C15A C16A 106.4(2) . . ?
C14A C15A N4A 120.8(2) . . ?
C14A C15A C16A 132.0(3) . . ?
C15A C16A C17A 103.8(2) . . ?
C15A C16A C61A 118.6(2) . . ?
C17A C16A C61A 103.2(2) . . ?
C16A C17A C80A 104.0(2) . . ?
C18A C17A C16A 104.3(2) . . ?
C18A C17A C80A 112.8(2) . . ?
N4A C18A C1A 114.5(2) . . ?
N4A C18A C17A 110.5(2) . . ?
C1A C18A C17A 134.9(3) . . ?
C20A C19A C5A 119.6(3) . . ?
C20A C19A C24A 120.2(3) . . ?
C24A C19A C5A 120.2(3) . . ?
C19A C20A C25A 120.7(3) . . ?
C21A C20A C19A 118.3(3) . . ?
C21A C20A C25A 121.0(3) . . ?
C22A C21A C20A 122.4(3) . . ?
C21A C22A C26A 119.7(4) . . ?
C23A C22A C21A 118.2(3) . . ?
C23A C22A C26A 122.1(4) . . ?
C22A C23A C24A 122.4(4) . . ?
C19A C24A C27A 122.7(3) . . ?
C23A C24A C19A 118.4(3) . . ?
C23A C24A C27A 118.8(3) . . ?
N6A C28A C7A 102.9(2) . . ?
N6A C28A C29A 110.2(2) . . ?
C29A C28A C7A 118.5(2) . . ?
C30A C29A C28A 121.8(3) . . ?
C30A C29A C34A 118.9(3) . . ?
C34A C29A C28A 119.2(3) . . ?
C31A C30A C29A 121.8(3) . . ?
C30A C31A C32A 118.8(3) . . ?
C33A C32A C31A 120.0(3) . . ?
C32A C33A C34A 121.6(3) . . ?
C29A C34A C33A 118.8(3) . . ?
C29A C34A C35A 118.1(3) . . ?
C33A C34A C35A 122.7(3) . . ?
C36A C35A C34A 122.4(3) . . ?
C40A C35A C34A 118.9(3) . . ?
C40A C35A C36A 118.4(3) . . ?
C37A C36A C35A 122.7(3) . . ?
C36A C37A C38A 117.5(3) . . ?
C36A C37A C48A 122.7(3) . . ?
C38A C37A C48A 119.8(3) . . ?
C37A C38A C39A 122.7(3) . . ?
C38A C39A C40A 118.4(3) . . ?
C38A C39A C41A 122.2(3) . . ?
C40A C39A C41A 119.4(2) . . ?
C35A C40A N6A 119.6(3) . . ?
C39A C40A N6A 119.8(2) . . ?
C39A C40A C35A 120.3(2) . . ?
C42A C41A C39A 123.3(3) . . ?
C42A C41A C46A 118.6(3) . . ?
C46A C41A C39A 118.1(3) . . ?
C43A C42A C41A 120.4(3) . . ?
C42A C43A C44A 120.2(3) . . ?
C45A C44A C43A 120.1(3) . . ?
C44A C45A C46A 120.2(3) . . ?
C41A C46A C47A 119.1(3) . . ?
C45A C46A C41A 120.4(3) . . ?
C45A C46A C47A 120.5(3) . . ?
N6A C47A C8A 103.0(2) . . ?
N6A C47A C46A 113.1(2) . . ?
C46A C47A C8A 115.9(2) . . ?
C37A C48A C51A 109.5(3) . . ?
C49A C48A C37A 112.3(3) . . ?
C49A C48A C50A 109.2(3) . . ?
C49A C48A C51A 107.1(3) . . ?
C50A C48A C37A 107.8(3) . . ?
C50A C48A C51A 110.9(4) . . ?
C53A C52A C14A 121.1(3) . . ?
C53A C52A C57A 119.6(3) . . ?
C57A C52A C14A 119.0(3) . . ?
C52A C53A C58A 121.6(3) . . ?
C54A C53A C52A 118.9(3) . . ?
C54A C53A C58A 119.4(3) . . ?
C53A C54A C55A 122.3(3) . . ?
C54A C55A C59A 121.1(3) . . ?
C56A C55A C54A 118.1(3) . . ?
C56A C55A C59A 120.8(4) . . ?
C55A C56A C57A 122.3(3) . . ?
C52A C57A C60A 122.6(3) . . ?
C56A C57A C52A 118.7(3) . . ?
C56A C57A C60A 118.5(3) . . ?
N7A C61A C16A 104.7(2) . . ?
N7A C61A C62A 111.8(2) . . ?
C62A C61A C16A 116.5(3) . . ?
C63A C62A C61A 119.9(3) . . ?
C63A C62A C67A 119.4(3) . . ?
C67A C62A C61A 120.6(3) . . ?
C64A C63A C62A 121.1(3) . . ?
C63A C64A C65A 119.4(3) . . ?
C66A C65A C64A 120.4(3) . . ?
C65A C66A C67A 120.7(3) . . ?
C62A C67A C66A 118.9(3) . . ?
C62A C67A C68A 118.7(3) . . ?
C66A C67A C68A 122.4(3) . . ?
C69A C68A C67A 122.2(3) . . ?
C69A C68A C73A 118.8(3) . . ?
C73A C68A C67A 119.0(2) . . ?
C70A C69A C68A 123.1(3) . . ?
C69A C70A C71A 116.7(3) . . ?
C69A C70A C81A 122.8(3) . . ?
C71A C70A C81A 120.3(3) . . ?
C70A C71A C72A 123.0(3) . . ?
C71A C72A C73A 118.7(3) . . ?
C71A C72A C74A 121.9(3) . . ?
C73A C72A C74A 119.4(2) . . ?
C68A C73A N7A 120.3(3) . . ?
C68A C73A C72A 119.6(2) . . ?
C72A C73A N7A 120.0(3) . . ?
C75A C74A C72A 123.4(3) . . ?
C79A C74A C72A 118.5(3) . . ?
C79A C74A C75A 118.0(3) . . ?
C76A C75A C74A 121.0(3) . . ?
C77A C76A C75A 120.5(4) . . ?
C76A C77A C78A 119.2(3) . . ?
C77A C78A C79A 121.0(3) . . ?
C74A C79A C80A 118.4(3) . . ?
C78A C79A C74A 120.2(3) . . ?
C78A C79A C80A 121.4(3) . . ?
N7A C80A C17A 102.9(2) . . ?
N7A C80A C79A 113.7(2) . . ?
C79A C80A C17A 115.9(2) . . ?
C70A C81A C84A 106.3(3) . . ?
C82A C81A C70A 111.0(3) . . ?
C82A C81A C83A 108.5(3) . . ?
C82A C81A C84A 110.4(3) . . ?
C83A C81A C70A 112.5(3) . . ?
C83A C81A C84A 108.2(3) . . ?
C87 C86 C85 111.0(7) . . ?
C86 C87 C88 114.8(6) . . ?
C89 C88 C87 113.6(5) . . ?
C90 C89 C88 115.4(5) . . ?
C93 C92 C91 119.6(6) . . ?
C92 C93 C94 123.5(7) . . ?
C93 C94 C95 120.6(7) . . ?
C94 C95 C96 115.9(10) . . ?
C99 C98 C97 115.4(4) . . ?
C98 C99 C100 115.0(3) . . ?
C101 C100 C99 114.4(3) . . ?
C100 C101 C102 113.0(3) . . ?

loop_
_geom_bond_atom_site_label_1
_geom_bond_atom_site_label_2
_geom_bond_distance
_geom_bond_site_symmetry_2
_geom_bond_publ_flag
Ni1 N1 1.806(2) . ?
Ni1 N2 1.804(2) . ?
Ni1 N3 1.801(2) . ?
Ni1 N4 1.824(2) . ?
O1 N5 1.239(4) . ?
O2 N5 1.219(4) . ?
N1 C1 1.387(3) . ?
N1 C4 1.343(4) . ?
N2 C6 1.399(4) . ?
N2 C9 1.345(4) . ?
N3 C10 1.392(3) . ?
N3 C13 1.343(3) . ?
N4 C15 1.412(4) . ?
N4 C18 1.324(4) . ?
N5 C3 1.415(4) . ?
N6 C28 1.469(3) . ?
N6 C40 1.418(3) . ?
N6 C47 1.454(4) . ?
N7 C61 1.476(4) . ?
N7 C73 1.419(3) . ?
N7 C80 1.465(3) . ?
C1 C2 1.386(4) . ?
C1 C18 1.432(4) . ?
C2 C3 1.393(4) . ?
C3 C4 1.446(4) . ?
C4 C5 1.495(4) . ?
C5 C6 1.363(4) . ?
C5 C19 1.504(4) . ?
C6 C7 1.529(4) . ?
C7 C8 1.554(4) . ?
C7 C28 1.583(4) . ?
C8 C9 1.500(4) . ?
C8 C47 1.580(4) . ?
C9 C10 1.409(4) . ?
C10 C11 1.406(4) . ?
C11 C12 1.388(4) . ?
C12 C13 1.426(4) . ?
C13 C14 1.470(4) . ?
C14 C15 1.368(4) . ?
C14 C52 1.495(4) . ?
C15 C16 1.527(4) . ?
C16 C17 1.554(4) . ?
C16 C61 1.580(4) . ?
C17 C18 1.482(4) . ?
C17 C80 1.569(3) . ?
C19 C20 1.388(5) . ?
C19 C24 1.410(5) . ?
C20 C21 1.395(4) . ?
C20 C25 1.500(5) . ?
C21 C22 1.378(6) . ?
C22 C23 1.403(6) . ?
C22 C26 1.504(5) . ?
C23 C24 1.390(4) . ?
C24 C27 1.517(5) . ?
C28 C29 1.491(4) . ?
C29 C30 1.382(4) . ?
C29 C34 1.402(4) . ?
C30 C31 1.380(5) . ?
C31 C32 1.384(5) . ?
C32 C33 1.382(5) . ?
C33 C34 1.393(4) . ?
C34 C35 1.474(4) . ?
C35 C36 1.391(4) . ?
C35 C40 1.406(4) . ?
C36 C37 1.398(4) . ?
C37 C38 1.378(4) . ?
C37 C48 1.534(4) . ?
C38 C39 1.410(4) . ?
C39 C40 1.403(4) . ?
C39 C41 1.464(4) . ?
C41 C42 1.396(4) . ?
C41 C46 1.403(4) . ?
C42 C43 1.378(5) . ?
C43 C44 1.382(5) . ?
C44 C45 1.382(4) . ?
C45 C46 1.380(4) . ?
C46 C47 1.499(4) . ?
C48 C49 1.527(5) . ?
C48 C50 1.544(5) . ?
C48 C51 1.524(5) . ?
C52 C53 1.414(4) . ?
C52 C57 1.403(4) . ?
C53 C54 1.379(4) . ?
C53 C58 1.511(5) . ?
C54 C55 1.392(5) . ?
C55 C56 1.371(5) . ?
C55 C59 1.508(5) . ?
C56 C57 1.399(5) . ?
C57 C60 1.497(5) . ?
C61 C62 1.501(4) . ?
C62 C63 1.391(4) . ?
C62 C67 1.395(4) . ?
C63 C64 1.378(5) . ?
C64 C65 1.369(5) . ?
C65 C66 1.378(5) . ?
C66 C67 1.402(4) . ?
C67 C68 1.470(4) . ?
C68 C69 1.386(4) . ?
C68 C73 1.406(4) . ?
C69 C70 1.389(5) . ?
C70 C71 1.389(4) . ?
C70 C81 1.537(4) . ?
C71 C72 1.397(4) . ?
C72 C73 1.410(4) . ?
C72 C74 1.467(4) . ?
C74 C75 1.398(4) . ?
C74 C79 1.402(4) . ?
C75 C76 1.389(4) . ?
C76 C77 1.385(5) . ?
C77 C78 1.375(4) . ?
C78 C79 1.386(4) . ?
C79 C80 1.492(4) . ?
C81 C82 1.499(6) . ?
C81 C83 1.535(6) . ?
C81 C84 1.505(5) . ?
Ni1A N1A 1.796(2) . ?
Ni1A N2A 1.809(2) . ?
Ni1A N3A 1.789(2) . ?
Ni1A N4A 1.823(2) . ?
O1A N5A 1.230(4) . ?
O2A N5A 1.221(4) . ?
N1A C1A 1.389(3) . ?
N1A C4A 1.356(4) . ?
N2A C6A 1.396(3) . ?
N2A C9A 1.334(4) . ?
N3A C10A 1.390(3) . ?
N3A C13A 1.343(4) . ?
N4A C15A 1.413(4) . ?
N4A C18A 1.325(4) . ?
N5A C3A 1.414(5) . ?
N6A C28A 1.470(4) . ?
N6A C40A 1.416(3) . ?
N6A C47A 1.462(4) . ?
N7A C61A 1.478(4) . ?
N7A C73A 1.416(3) . ?
N7A C80A 1.464(4) . ?
C1A C2A 1.383(4) . ?
C1A C18A 1.434(4) . ?
C2A C3A 1.406(4) . ?
C3A C4A 1.434(4) . ?
C4A C5A 1.486(4) . ?
C5A C6A 1.370(4) . ?
C5A C19A 1.504(4) . ?
C6A C7A 1.529(4) . ?
C7A C8A 1.561(4) . ?
C7A C28A 1.592(4) . ?
C8A C9A 1.493(3) . ?
C8A C47A 1.569(4) . ?
C9A C10A 1.410(4) . ?
C10A C11A 1.410(4) . ?
C11A C12A 1.391(4) . ?
C12A C13A 1.421(4) . ?
C13A C14A 1.477(4) . ?
C14A C15A 1.367(4) . ?
C14A C52A 1.490(4) . ?
C15A C16A 1.532(4) . ?
C16A C17A 1.559(4) . ?
C16A C61A 1.586(4) . ?
C17A C18A 1.487(4) . ?
C17A C80A 1.569(4) . ?
C19A C20A 1.399(5) . ?
C19A C24A 1.402(5) . ?
C20A C21A 1.396(5) . ?
C20A C25A 1.489(5) . ?
C21A C22A 1.380(6) . ?
C22A C23A 1.363(5) . ?
C22A C26A 1.510(5) . ?
C23A C24A 1.401(4) . ?
C24A C27A 1.500(5) . ?
C28A C29A 1.508(4) . ?
C29A C30A 1.389(4) . ?
C29A C34A 1.393(4) . ?
C30A C31A 1.370(5) . ?
C31A C32A 1.398(6) . ?
C32A C33A 1.356(5) . ?
C33A C34A 1.394(4) . ?
C34A C35A 1.473(4) . ?
C35A C36A 1.402(4) . ?
C35A C40A 1.401(4) . ?
C36A C37A 1.375(4) . ?
C37A C38A 1.384(4) . ?
C37A C48A 1.536(4) . ?
C38A C39A 1.399(4) . ?
C39A C40A 1.399(4) . ?
C39A C41A 1.471(4) . ?
C41A C42A 1.393(4) . ?
C41A C46A 1.397(4) . ?
C42A C43A 1.377(5) . ?
C43A C44A 1.390(5) . ?
C44A C45A 1.362(5) . ?
C45A C46A 1.388(4) . ?
C46A C47A 1.492(4) . ?
C48A C49A 1.523(5) . ?
C48A C50A 1.529(5) . ?
C48A C51A 1.547(6) . ?
C52A C53A 1.411(4) . ?
C52A C57A 1.413(4) . ?
C53A C54A 1.385(4) . ?
C53A C58A 1.502(5) . ?
C54A C55A 1.386(5) . ?
C55A C56A 1.383(5) . ?
C55A C59A 1.512(5) . ?
C56A C57A 1.391(5) . ?
C57A C60A 1.495(4) . ?
C61A C62A 1.489(4) . ?
C62A C63A 1.392(5) . ?
C62A C67A 1.398(4) . ?
C63A C64A 1.378(5) . ?
C64A C65A 1.387(5) . ?
C65A C66A 1.375(5) . ?
C66A C67A 1.402(4) . ?
C67A C68A 1.465(4) . ?
C68A C69A 1.392(4) . ?
C68A C73A 1.400(4) . ?
C69A C70A 1.383(4) . ?
C70A C71A 1.388(4) . ?
C70A C81A 1.531(4) . ?
C71A C72A 1.390(4) . ?
C72A C73A 1.409(4) . ?
C72A C74A 1.476(4) . ?
C74A C75A 1.396(5) . ?
C74A C79A 1.393(4) . ?
C75A C76A 1.380(5) . ?
C76A C77A 1.374(6) . ?
C77A C78A 1.378(5) . ?
C78A C79A 1.387(5) . ?
C79A C80A 1.499(5) . ?
C81A C82A 1.518(5) . ?
C81A C83A 1.527(5) . ?
C81A C84A 1.538(5) . ?
C85 C86 1.591(11) . ?
C86 C87 1.439(9) . ?
C87 C88 1.562(9) . ?
C88 C89 1.484(8) . ?
C89 C90 1.482(8) . ?
C91 C92 1.504(9) . ?
C92 C93 1.417(9) . ?
C93 C94 1.434(9) . ?
C94 C95 1.457(11) . ?
C95 C96 1.501(11) . ?
C97 C98 1.498(7) . ?
C98 C99 1.494(6) . ?
C99 C100 1.518(6) . ?
C100 C101 1.517(5) . ?
C101 C102 1.521(6) . ?
